data_1569064
loop_
_publ_author_name
'Hsueh, Fang-Che'
'Rajeshkumar, Thayalan'
'Maron, Laurent'
'Scopelliti, Rosario'
'Sienkiewicz, Andrzej'
'Mazzanti, Marinella'

_publ_section_title
;
 Isolation and redox reactivity of cerium complexes in four redox states.
;
_journal_issue 22
_journal_name_full 'Chemical science'
_journal_page_first 6011
_journal_page_last 6021
_journal_paper_doi 10.1039/d3sc01478a
_journal_volume 14
_journal_year 2023
_chemical_formula_moiety 'C52 H77 Ce O10 Si3, C18 H36 K N2 O6, 2(C4 H10 O)'
_chemical_formula_sum 'C78 H133 Ce K N2 O18 Si3'
_chemical_formula_weight 1650.35
_space_group_crystal_system monoclinic
_space_group_IT_number 14
_space_group_name_Hall '-P 2ybc'
_space_group_name_H-M_alt 'P 1 21/c 1'
_atom_sites_solution_hydrogens geom
_atom_sites_solution_primary dual
_atom_sites_solution_secondary difmap
_audit_creation_date 2022-09-09
_audit_creation_method
;
Olex2 1.5
(compiled 2022.04.07 svn.rca3783a0 for OlexSys, GUI svn.r6498)
;
_audit_update_record
;
2023-02-01 deposited with the CCDC.	2023-05-05 downloaded from the CCDC.
;
_cell_angle_alpha 90
_cell_angle_beta 105.036(2)
_cell_angle_gamma 90
_cell_formula_units_Z 4
_cell_length_a 20.1856(4)
_cell_length_b 20.8622(4)
_cell_length_c 21.3727(4)
_cell_measurement_reflns_used 17535
_cell_measurement_temperature 140.00(10)
_cell_measurement_theta_max 71.9670
_cell_measurement_theta_min 4.0400
_cell_volume 8692.2(3)
_computing_cell_refinement 'CrysAlisPro 1.171.42.67a (Rigaku OD, 2022)'
_computing_data_collection 'CrysAlisPro 1.171.42.67a (Rigaku OD, 2022)'
_computing_data_reduction 'CrysAlisPro 1.171.42.67a (Rigaku OD, 2022)'
_computing_molecular_graphics 'Olex2 1.5 (Dolomanov et al., 2009)'
_computing_publication_material 'Olex2 1.5 (Dolomanov et al., 2009)'
_computing_structure_refinement 'SHELXL 2018/3 (Sheldrick, 2015)'
_computing_structure_solution 'SHELXT  (Sheldrick, 2015)'
_diffrn_ambient_environment N~2~
_diffrn_ambient_temperature 140.00(10)
_diffrn_detector 'CCD plate'
_diffrn_detector_area_resol_mean 10.2665
_diffrn_detector_type Atlas
_diffrn_measured_fraction_theta_full 0.998
_diffrn_measured_fraction_theta_max 0.976
_diffrn_measurement_details
;
List of Runs (angles in degrees, time in seconds):

  # Type    Start    End  Width  t~exp~   \w     \q     \k     \f   Frames
#--------------------------------------------------------------------------
  1  \w    -56.00  21.00   1.00    6.00    --  -43.01  70.00-134.00   77
  2  \w   -112.00 -12.00   1.00    6.00    --  -43.01 -70.00  93.00  100
  3  \w     -3.00  22.00   1.00    6.00    --   43.01 -70.00  93.00   25
  4  \w     83.00 150.00   1.00   24.00    --  103.49  70.00-134.00   67
  5  \w     59.00 134.00   1.00   24.00    --  103.49 -70.00  93.00   75
  6  \w     28.00  66.00   1.00    6.00    --   43.01-125.00   0.00   38
  7  \w     27.00  97.00   1.00    6.00    --   43.01-125.00 120.00   70
  8  \w     46.00  72.00   1.00    6.00    --   43.01-125.00 -60.00   26
  9  \w     32.00 109.00   1.00   24.00    --  103.49-111.00 120.00   77
 10  \w    117.00 167.00   1.00   24.00    --  103.49  77.00 120.00   50
 11  \w    145.00 175.00   1.00   24.00    --  103.49  77.00 -60.00   30
 12  \w     65.00 146.00   1.00   24.00    --  103.49 178.00   0.00   81
 13  \w    111.00 176.00   1.00   24.00    --  103.49  77.00  90.00   65
 14  \w     51.00  77.00   1.00   24.00    --  103.49-111.00  60.00   26
 15  \w    103.00 177.00   1.00   24.00    --  103.49  77.00 150.00   74
;
_diffrn_measurement_device 'four-circle diffractometer'
_diffrn_measurement_device_type 'SuperNova, Dual, Cu at home/near, Atlas'
_diffrn_measurement_method '\w scans'
_diffrn_orient_matrix_type 'CrysAlisPro convention (1999,Acta A55,543-557)'
_diffrn_orient_matrix_UB_11 0.0492037000
_diffrn_orient_matrix_UB_12 -0.0544668000
_diffrn_orient_matrix_UB_13 -0.0068334000
_diffrn_orient_matrix_UB_21 0.0497827000
_diffrn_orient_matrix_UB_22 0.0201806000
_diffrn_orient_matrix_UB_23 0.0645686000
_diffrn_orient_matrix_UB_31 -0.0366327000
_diffrn_orient_matrix_UB_32 -0.0456425000
_diffrn_orient_matrix_UB_33 0.0367997000
_diffrn_radiation_monochromator mirror
_diffrn_radiation_probe x-ray
_diffrn_radiation_type 'Cu K\a'
_diffrn_radiation_wavelength 1.54184
_diffrn_reflns_av_R_equivalents 0.0641
_diffrn_reflns_av_unetI/netI 0.0629
_diffrn_reflns_Laue_measured_fraction_full 0.998
_diffrn_reflns_Laue_measured_fraction_max 0.976
_diffrn_reflns_limit_h_max 24
_diffrn_reflns_limit_h_min -24
_diffrn_reflns_limit_k_max 18
_diffrn_reflns_limit_k_min -25
_diffrn_reflns_limit_l_max 26
_diffrn_reflns_limit_l_min -25
_diffrn_reflns_number 46797
_diffrn_reflns_point_group_measured_fraction_full 0.998
_diffrn_reflns_point_group_measured_fraction_max 0.976
_diffrn_reflns_theta_full 67.684
_diffrn_reflns_theta_max 72.506
_diffrn_reflns_theta_min 3.012
_diffrn_source 'micro-focus sealed X-ray tube'
_diffrn_source_type 'SuperNova (Cu) X-ray Source'
_exptl_absorpt_coefficient_mu 5.381
_exptl_absorpt_correction_T_max 0.751
_exptl_absorpt_correction_T_min 0.197
_exptl_absorpt_correction_type analytical
_exptl_absorpt_process_details
;
CrysAlisPro 1.171.42.67a (Rigaku Oxford Diffraction, 2022)
Analytical numeric absorption correction using a multifaceted crystal
model based on expressions derived by R.C. Clark & J.S. Reid.
(Clark, R. C. & Reid, J. S. (1995). Acta Cryst. A51, 887-897)
Empirical absorption correction using spherical harmonics,
implemented in SCALE3 ABSPACK scaling algorithm.
;
_exptl_crystal_colour 'lustrous dark blue'
_exptl_crystal_density_diffrn 1.261
_exptl_crystal_description plate
_exptl_crystal_F_000 3512
_exptl_crystal_size_max 0.485
_exptl_crystal_size_mid 0.243
_exptl_crystal_size_min 0.065
_refine_diff_density_max 1.003
_refine_diff_density_min -1.048
_refine_diff_density_rms 0.084
_refine_ls_extinction_method none
_refine_ls_goodness_of_fit_ref 1.056
_refine_ls_hydrogen_treatment constr
_refine_ls_matrix_type full
_refine_ls_number_parameters 1021
_refine_ls_number_reflns 16810
_refine_ls_number_restraints 262
_refine_ls_restrained_S_all 1.061
_refine_ls_R_factor_all 0.0805
_refine_ls_R_factor_gt 0.0560
_refine_ls_shift/su_max 0.001
_refine_ls_shift/su_mean 0.000
_refine_ls_structure_factor_coef Fsqd
_refine_ls_weighting_details 'w=1/[\s^2^(Fo^2^)+(0.0803P)^2^+6.0896P] where P=(Fo^2^+2Fc^2^)/3'
_refine_ls_weighting_scheme calc
_refine_ls_wR_factor_gt 0.1406
_refine_ls_wR_factor_ref 0.1613
_reflns_Friedel_coverage 0.000
_reflns_number_gt 12656
_reflns_number_total 16810
_reflns_threshold_expression 'I > 2\s(I)'
_cod_data_source_file d3sc01478a2.cif
_cod_data_source_block ah445-3
_cod_depositor_comments 'Adding full bibliography for 1569056--1569065.cif.'
_cod_database_code 1569064
_shelx_shelxl_version_number 2018/3
_chemical_oxdiff_formula 'C78 H133 N2 O18 Si3 K1 Ce1'
_shelx_space_group_comment
;
The symmetry employed for this shelxl refinement is uniquely defined
by the following loop, which should always be used as a source of
symmetry information in preference to the above space-group names.
They are only intended as comments.
;
_shelx_estimated_absorpt_t_max 0.721
_shelx_estimated_absorpt_t_min 0.180
_olex2_refinement_description
;
1. Fixed Uiso
 At 1.2 times of:
  All C(H) groups, All C(H,H) groups
 At 1.5 times of:
  All C(H,H,H) groups
2. Restrained distances
 O16-C79 = O16-C78
 1.43 with sigma of 0.02
 C78-C77 = C80-C79
 1.54 with sigma of 0.02
 C22-C17 \\sim C18-C17 \\sim C19-C17 \\sim C23-C17 \\sim C20-C17 \\sim C21-C17
\\sim C35-C34 \\sim C38-C34
 \\sim C37-C34 \\sim C39-C34 \\sim C36-C34 \\sim C40-C34
 with sigma of 0.02
 C39-C38 \\sim C38-C40 \\sim C39-C40 \\sim C35-C36 \\sim C36-C37 \\sim C35-C37
 with sigma of 0.02
 C18-C19 \\sim C19-C20 \\sim C18-C20 \\sim C22-C21 \\sim C21-C23 \\sim C22-C23
 with sigma of 0.02
3. Uiso/Uaniso restraints and constraints
C17 \\sim C18 \\sim C19 \\sim C20 \\sim C21 \\sim C22 \\sim C23 \\sim C34 \\sim
C35 \\sim C36 \\sim C37 \\sim C38 \\sim C39 \\sim C40: within 2A with sigma of
0.02 and sigma for terminal atoms of 0.04 within 2A
Uanis(C56) \\sim Ueq, Uanis(C57) \\sim Ueq: with sigma of 0.01 and sigma for
terminal atoms of 0.02
Uanis(C58) \\sim Ueq: with sigma of 0.005 and sigma for terminal atoms of 0.01
4. Others
 Sof(Ce2)=1-FVAR(1)
 Sof(Ce1)=FVAR(1)
 Sof(C38)=Sof(H38A)=Sof(H38B)=Sof(H38C)=Sof(C39)=Sof(H39A)=Sof(H39B)=Sof(H39C)=
 Sof(C40)=Sof(H40A)=Sof(H40B)=Sof(H40C)=1-FVAR(2)
 Sof(C35)=Sof(H35A)=Sof(H35B)=Sof(H35C)=Sof(C36)=Sof(H36A)=Sof(H36B)=Sof(H36C)=
 Sof(C37)=Sof(H37A)=Sof(H37B)=Sof(H37C)=FVAR(2)
 Sof(C21)=Sof(H21A)=Sof(H21B)=Sof(H21C)=Sof(C22)=Sof(H22A)=Sof(H22B)=Sof(H22C)=
 Sof(C23)=Sof(H23A)=Sof(H23B)=Sof(H23C)=1-FVAR(3)
 Sof(C18)=Sof(H18A)=Sof(H18B)=Sof(H18C)=Sof(C19)=Sof(H19A)=Sof(H19B)=Sof(H19C)=
 Sof(C20)=Sof(H20A)=Sof(H20B)=Sof(H20C)=FVAR(3)
5.a Secondary CH2 refined with riding coordinates:
 C55(H55A,H55B), C56(H56A,H56B), C57(H57A,H57B), C58(H58A,H58B), C59(H59A,
 H59B), C60(H60A,H60B), C61(H61A,H61B), C62(H62A,H62B), C63(H63A,H63B),
 C64(H64A,H64B), C65(H65A,H65B), C66(H66A,H66B), C67(H67A,H67B), C68(H68A,H68B),
  C69(H69A,H69B), C70(H70A,H70B), C71(H71A,H71B), C72(H72A,H72B), C73(H73A,
 H73B), C74(H74A,H74B), C75(H75A,H75B), C76(H76A,H76B), C78(H78A,H78B),
 C79(H79A,H79B), C82(H82A,H82B), C83(H83A,H83B)
5.b Me refined with riding coordinates:
 C77(H77A,H77B,H77C)
5.c Aromatic/amide H refined with riding coordinates:
 C2(H2), C4(H4), C6(H6), C8(H8), C9(H9), C10(H10), C11(H11), C25(H25),
 C26(H26), C27(H27), C28(H28), C42(H42), C43(H43), C44(H44), C45(H45)
5.d Idealised Me refined as rotating group:
 C14(H14A,H14B,H14C), C15(H15A,H15B,H15C), C16(H16A,H16B,H16C), C18(H18A,H18B,
 H18C), C19(H19A,H19B,H19C), C20(H20A,H20B,H20C), C21(H21A,H21B,H21C), C22(H22A,
 H22B,H22C), C23(H23A,H23B,H23C), C31(H31A,H31B,H31C), C32(H32A,H32B,H32C),
 C33(H33A,H33B,H33C), C35(H35A,H35B,H35C), C36(H36A,H36B,H36C), C37(H37A,H37B,
 H37C), C38(H38A,H38B,H38C), C39(H39A,H39B,H39C), C40(H40A,H40B,H40C), C48(H48A,
 H48B,H48C), C49(H49A,H49B,H49C), C50(H50A,H50B,H50C), C52(H52A,H52B,H52C),
 C53(H53A,H53B,H53C), C54(H54A,H54B,H54C), C80(H80A,H80B,H80C), C81(H81A,H81B,
 H81C), C84(H84A,H84B,H84C)
;
_olex2_date_sample_data_collection 2022-08-29
_olex2_submission_special_instructions 'No special instructions were received'
_oxdiff_exptl_absorpt_empirical_details
;
Empirical correction (ABSPACK) includes:
- Absorption correction using spherical harmonics
- Frame scaling
- Detector area scaling
- B-factor correction
;
_oxdiff_exptl_absorpt_empirical_full_max 1.622
_oxdiff_exptl_absorpt_empirical_full_min 0.602

loop_
_space_group_symop_operation_xyz
'x, y, z'
'-x, y+1/2, -z+1/2'
'-x, -y, -z'
'x, -y-1/2, z-1/2'

loop_
_atom_site_label
_atom_site_type_symbol
_atom_site_fract_x
_atom_site_fract_y
_atom_site_fract_z
_atom_site_U_iso_or_equiv
_atom_site_adp_type
_atom_site_occupancy
_atom_site_site_symmetry_order
_atom_site_calc_flag
_atom_site_refinement_flags_posn
_atom_site_refinement_flags_adp
_atom_site_refinement_flags_occupancy
_atom_site_disorder_assembly
_atom_site_disorder_group
Ce1 Ce 0.66592(2) 0.52570(2) 0.31085(2) 0.03203(10) Uani 0.8932(14) 1 d . . P A 1
Ce2 Ce 0.6092(2) 0.4997(2) 0.2882(2) 0.0797(17) Uani 0.1068(14) 1 d . . P A 2
Si1 Si 0.73595(6) 0.47506(6) 0.17965(6) 0.0376(3) Uani 1 1 d . . . . .
Si2 Si 0.71379(6) 0.44039(6) 0.46209(6) 0.0414(3) Uani 1 1 d . . . . .
Si3 Si 0.59306(6) 0.68729(6) 0.28931(6) 0.0412(3) Uani 1 1 d . . . . .
O1 O 0.67903(16) 0.48175(15) 0.21830(16) 0.0430(7) Uani 1 1 d . . . . .
O2 O 0.70621(18) 0.44746(17) 0.10555(16) 0.0496(8) Uani 1 1 d . . . . .
O3 O 0.80170(17) 0.42923(15) 0.21194(17) 0.0473(8) Uani 1 1 d . . . . .
O4 O 0.66767(16) 0.45411(16) 0.39090(16) 0.0454(7) Uani 1 1 d . . . . .
O5 O 0.69542(19) 0.37398(17) 0.49447(16) 0.0524(8) Uani 1 1 d . . . . .
O6 O 0.70985(17) 0.49522(17) 0.51613(16) 0.0480(8) Uani 1 1 d . . . . .
O7 O 0.59585(16) 0.61130(15) 0.28645(16) 0.0438(7) Uani 1 1 d . . . . .
O8 O 0.51573(18) 0.71473(18) 0.28671(18) 0.0533(9) Uani 1 1 d . . . . .
O9 O 0.61358(17) 0.72456(16) 0.22932(15) 0.0454(7) Uani 1 1 d . . . . .
O18 O 0.54742(19) 0.47151(18) 0.27039(19) 0.0579(9) Uani 1 1 d . . . . .
C1 C 0.7869(2) 0.5902(2) 0.2891(2) 0.0353(9) Uani 1 1 d . . . . .
C2 C 0.8125(2) 0.5357(2) 0.3281(2) 0.0370(9) Uani 1 1 d . . . . .
H2 H 0.832105 0.500986 0.310321 0.044 Uiso 1 1 calc R U . A 1
C3 C 0.8087(2) 0.5331(2) 0.3934(2) 0.0356(9) Uani 1 1 d . . . . .
C4 C 0.7754(2) 0.5812(2) 0.4178(2) 0.0375(9) Uani 1 1 d . . . . .
H4 H 0.773432 0.579023 0.461705 0.045 Uiso 1 1 calc R U . A 1
C5 C 0.7436(2) 0.6343(2) 0.3784(2) 0.0383(9) Uani 1 1 d . . . . .
C6 C 0.7531(2) 0.6380(2) 0.3146(2) 0.0356(9) Uani 1 1 d . . . . .
H6 H 0.735913 0.674312 0.288587 0.043 Uiso 1 1 calc R U . A 1
C7 C 0.7989(2) 0.5991(2) 0.2239(2) 0.0364(9) Uani 1 1 d . . . . .
C8 C 0.8316(2) 0.6554(2) 0.2132(2) 0.0412(10) Uani 1 1 d . . . . .
H8 H 0.845229 0.685524 0.247510 0.049 Uiso 1 1 calc R U . . .
C9 C 0.8446(3) 0.6688(2) 0.1538(2) 0.0456(11) Uani 1 1 d . . . . .
H9 H 0.866399 0.707784 0.147517 0.055 Uiso 1 1 calc R U . . .
C10 C 0.8257(3) 0.6252(2) 0.1042(2) 0.0472(11) Uani 1 1 d . . . . .
H10 H 0.834489 0.633662 0.063394 0.057 Uiso 1 1 calc R U . . .
C11 C 0.7937(3) 0.5687(2) 0.1142(2) 0.0439(10) Uani 1 1 d . . . . .
H11 H 0.780784 0.539035 0.079436 0.053 Uiso 1 1 calc R U . . .
C12 C 0.7798(2) 0.5537(2) 0.1729(2) 0.0371(9) Uani 1 1 d . . . . .
C13 C 0.6386(3) 0.4487(3) 0.0617(3) 0.0579(13) Uani 1 1 d . . . . .
C14 C 0.6064(4) 0.5143(3) 0.0616(4) 0.0771(19) Uani 1 1 d . . . . .
H14A H 0.636503 0.546871 0.050568 0.116 Uiso 1 1 calc R U . . .
H14B H 0.599976 0.523340 0.104619 0.116 Uiso 1 1 calc R U . . .
H14C H 0.561826 0.515143 0.029455 0.116 Uiso 1 1 calc R U . . .
C15 C 0.6492(4) 0.4326(4) -0.0041(3) 0.081(2) Uani 1 1 d . . . . .
H15A H 0.604619 0.430589 -0.036159 0.122 Uiso 1 1 calc R U . . .
H15B H 0.672222 0.390978 -0.002006 0.122 Uiso 1 1 calc R U . . .
H15C H 0.677579 0.465718 -0.016829 0.122 Uiso 1 1 calc R U . . .
C16 C 0.5960(3) 0.3972(3) 0.0825(3) 0.0704(16) Uani 1 1 d . . . . .
H16A H 0.593762 0.405461 0.127051 0.106 Uiso 1 1 calc R U . . .
H16B H 0.617197 0.355224 0.080399 0.106 Uiso 1 1 calc R U . . .
H16C H 0.549602 0.397468 0.053594 0.106 Uiso 1 1 calc R U . . .
C17 C 0.8075(3) 0.3622(2) 0.2304(3) 0.0538(12) Uani 1 1 d D U . . .
C18 C 0.7986(6) 0.3222(4) 0.1696(4) 0.100(3) Uani 0.845(9) 1 d D U P B 1
H18A H 0.830277 0.337344 0.145006 0.150 Uiso 0.845(9) 1 calc R U P B 1
H18B H 0.751281 0.326251 0.142904 0.150 Uiso 0.845(9) 1 calc R U P B 1
H18C H 0.808296 0.277168 0.181506 0.150 Uiso 0.845(9) 1 calc R U P B 1
C19 C 0.8817(4) 0.3557(4) 0.2721(4) 0.084(3) Uani 0.845(9) 1 d D U P B 1
H19A H 0.890745 0.311027 0.285747 0.126 Uiso 0.845(9) 1 calc R U P B 1
H19B H 0.888234 0.383173 0.310471 0.126 Uiso 0.845(9) 1 calc R U P B 1
H19C H 0.913480 0.368917 0.246780 0.126 Uiso 0.845(9) 1 calc R U P B 1
C20 C 0.7567(5) 0.3463(4) 0.2685(5) 0.093(3) Uani 0.845(9) 1 d D U P B 1
H20A H 0.710745 0.342524 0.238904 0.140 Uiso 0.845(9) 1 calc R U P B 1
H20B H 0.756696 0.380414 0.299983 0.140 Uiso 0.845(9) 1 calc R U P B 1
H20C H 0.769375 0.305592 0.291311 0.140 Uiso 0.845(9) 1 calc R U P B 1
C21 C 0.7367(11) 0.3302(19) 0.2062(19) 0.096(11) Uani 0.155(9) 1 d D U P B 2
H21A H 0.724558 0.327504 0.158777 0.144 Uiso 0.155(9) 1 calc R U P B 2
H21B H 0.702201 0.355685 0.219888 0.144 Uiso 0.155(9) 1 calc R U P B 2
H21C H 0.738294 0.286928 0.224440 0.144 Uiso 0.155(9) 1 calc R U P B 2
C22 C 0.8591(16) 0.3287(18) 0.2005(18) 0.080(10) Uani 0.155(9) 1 d D U P B 2
H22A H 0.863428 0.283716 0.214103 0.121 Uiso 0.155(9) 1 calc R U P B 2
H22B H 0.903761 0.349901 0.215066 0.121 Uiso 0.155(9) 1 calc R U P B 2
H22C H 0.843150 0.331048 0.153188 0.121 Uiso 0.155(9) 1 calc R U P B 2
C23 C 0.830(2) 0.3583(14) 0.3043(7) 0.072(9) Uani 0.155(9) 1 d D U P B 2
H23A H 0.843720 0.314149 0.317452 0.108 Uiso 0.155(9) 1 calc R U P B 2
H23B H 0.792513 0.371403 0.322282 0.108 Uiso 0.155(9) 1 calc R U P B 2
H23C H 0.869659 0.386850 0.320499 0.108 Uiso 0.155(9) 1 calc R U P B 2
C24 C 0.8429(2) 0.4782(2) 0.4333(2) 0.0382(9) Uani 1 1 d . . . . .
C25 C 0.9125(2) 0.4689(3) 0.4383(2) 0.0472(11) Uani 1 1 d . . . . .
H25 H 0.935805 0.498807 0.418009 0.057 Uiso 1 1 calc R U . . .
C26 C 0.9485(3) 0.4181(3) 0.4715(2) 0.0536(12) Uani 1 1 d . . . . .
H26 H 0.996033 0.413190 0.474637 0.064 Uiso 1 1 calc R U . . .
C27 C 0.9138(3) 0.3737(3) 0.5006(2) 0.0526(12) Uani 1 1 d . . . . .
H27 H 0.937114 0.337166 0.522148 0.063 Uiso 1 1 calc R U . . .
C28 C 0.8456(3) 0.3836(2) 0.4975(2) 0.0484(11) Uani 1 1 d . . . . .
H28 H 0.823219 0.354080 0.519100 0.058 Uiso 1 1 calc R U . . .
C29 C 0.8076(2) 0.4350(2) 0.4642(2) 0.0417(10) Uani 1 1 d . . . . .
C30 C 0.6669(4) 0.3137(3) 0.4692(3) 0.0719(17) Uani 1 1 d . . . . .
C31 C 0.5896(4) 0.3203(5) 0.4523(5) 0.113(3) Uani 1 1 d . . . . .
H31A H 0.575688 0.337498 0.489609 0.170 Uiso 1 1 calc R U . . .
H31B H 0.568442 0.278157 0.440846 0.170 Uiso 1 1 calc R U . . .
H31C H 0.574596 0.349490 0.415392 0.170 Uiso 1 1 calc R U . . .
C32 C 0.6911(4) 0.2950(3) 0.4116(3) 0.080(2) Uani 1 1 d . . . . .
H32A H 0.672171 0.324653 0.375855 0.120 Uiso 1 1 calc R U . . .
H32B H 0.675738 0.251304 0.398407 0.120 Uiso 1 1 calc R U . . .
H32C H 0.741316 0.296702 0.422539 0.120 Uiso 1 1 calc R U . . .
C33 C 0.6905(6) 0.2665(4) 0.5251(4) 0.120(4) Uani 1 1 d . . . . .
H33A H 0.740326 0.260862 0.534443 0.180 Uiso 1 1 calc R U . . .
H33B H 0.667808 0.225105 0.513047 0.180 Uiso 1 1 calc R U . . .
H33C H 0.678603 0.283166 0.563626 0.180 Uiso 1 1 calc R U . . .
C34 C 0.6521(3) 0.5194(2) 0.5364(3) 0.0543(12) Uani 1 1 d D U . . .
C35 C 0.5829(6) 0.5035(8) 0.4925(7) 0.078(5) Uani 0.406(10) 1 d D U P C 1
H35A H 0.573753 0.531164 0.454157 0.116 Uiso 0.406(10) 1 calc R U P C 1
H35B H 0.547466 0.510309 0.515667 0.116 Uiso 0.406(10) 1 calc R U P C 1
H35C H 0.582286 0.458520 0.479006 0.116 Uiso 0.406(10) 1 calc R U P C 1
C36 C 0.6604(10) 0.4869(8) 0.6030(6) 0.086(5) Uani 0.406(10) 1 d D U P C 1
H36A H 0.658922 0.440200 0.597463 0.129 Uiso 0.406(10) 1 calc R U P C 1
H36B H 0.623054 0.500459 0.621486 0.129 Uiso 0.406(10) 1 calc R U P C 1
H36C H 0.704500 0.499279 0.632142 0.129 Uiso 0.406(10) 1 calc R U P C 1
C37 C 0.6588(8) 0.5921(5) 0.5468(8) 0.072(4) Uani 0.406(10) 1 d D U P C 1
H37A H 0.704786 0.602206 0.573681 0.107 Uiso 0.406(10) 1 calc R U P C 1
H37B H 0.624399 0.606875 0.568466 0.107 Uiso 0.406(10) 1 calc R U P C 1
H37C H 0.651522 0.613554 0.504741 0.107 Uiso 0.406(10) 1 calc R U P C 1
C38 C 0.6070(5) 0.5557(5) 0.4781(5) 0.070(3) Uani 0.594(10) 1 d D U P C 2
H38A H 0.634980 0.587221 0.462484 0.105 Uiso 0.594(10) 1 calc R U P C 2
H38B H 0.569905 0.577720 0.491233 0.105 Uiso 0.594(10) 1 calc R U P C 2
H38C H 0.587357 0.525216 0.443290 0.105 Uiso 0.594(10) 1 calc R U P C 2
C39 C 0.6103(5) 0.4657(4) 0.5555(6) 0.066(3) Uani 0.594(10) 1 d D U P C 2
H39A H 0.587826 0.440737 0.517005 0.099 Uiso 0.594(10) 1 calc R U P C 2
H39B H 0.575460 0.484002 0.574769 0.099 Uiso 0.594(10) 1 calc R U P C 2
H39C H 0.640735 0.437633 0.587139 0.099 Uiso 0.594(10) 1 calc R U P C 2
C40 C 0.6808(6) 0.5636(6) 0.5913(6) 0.083(4) Uani 0.594(10) 1 d D U P C 2
H40A H 0.712197 0.539888 0.626331 0.125 Uiso 0.594(10) 1 calc R U P C 2
H40B H 0.643331 0.581576 0.607171 0.125 Uiso 0.594(10) 1 calc R U P C 2
H40C H 0.705720 0.598350 0.576628 0.125 Uiso 0.594(10) 1 calc R U P C 2
C41 C 0.7091(2) 0.6861(2) 0.4041(2) 0.0393(9) Uani 1 1 d . . . . .
C42 C 0.7357(3) 0.7052(2) 0.4690(2) 0.0467(11) Uani 1 1 d . . . . .
H42 H 0.772303 0.681281 0.495805 0.056 Uiso 1 1 calc R U . . .
C43 C 0.7102(3) 0.7576(3) 0.4951(3) 0.0536(12) Uani 1 1 d . . . . .
H43 H 0.729094 0.769029 0.539185 0.064 Uiso 1 1 calc R U . . .
C44 C 0.6578(3) 0.7928(3) 0.4571(3) 0.0558(13) Uani 1 1 d . . . . .
H44 H 0.641942 0.830292 0.473806 0.067 Uiso 1 1 calc R U . . .
C45 C 0.6280(3) 0.7731(2) 0.3937(3) 0.0520(12) Uani 1 1 d . . . . .
H45 H 0.590538 0.796922 0.368159 0.062 Uiso 1 1 calc R U . . .
C46 C 0.6514(3) 0.7192(2) 0.3664(2) 0.0441(10) Uani 1 1 d . . . . .
C47 C 0.4630(3) 0.6890(4) 0.3130(3) 0.0714(18) Uani 1 1 d . . . . .
C48 C 0.4353(4) 0.6282(4) 0.2768(5) 0.106(3) Uani 1 1 d . . . . .
H48A H 0.473167 0.598454 0.278011 0.160 Uiso 1 1 calc R U . . .
H48B H 0.412285 0.638625 0.231705 0.160 Uiso 1 1 calc R U . . .
H48C H 0.402365 0.608103 0.297370 0.160 Uiso 1 1 calc R U . . .
C49 C 0.4915(4) 0.6730(6) 0.3841(4) 0.116(3) Uani 1 1 d . . . . .
H49A H 0.454691 0.656096 0.401552 0.173 Uiso 1 1 calc R U . . .
H49B H 0.510506 0.711835 0.407842 0.173 Uiso 1 1 calc R U . . .
H49C H 0.527762 0.640727 0.388807 0.173 Uiso 1 1 calc R U . . .
C50 C 0.4069(4) 0.7386(4) 0.3013(5) 0.106(3) Uani 1 1 d . . . . .
H50A H 0.391990 0.748437 0.254893 0.158 Uiso 1 1 calc R U . . .
H50B H 0.424249 0.777609 0.325487 0.158 Uiso 1 1 calc R U . . .
H50C H 0.368028 0.721868 0.315777 0.158 Uiso 1 1 calc R U . . .
C51 C 0.5904(3) 0.7126(2) 0.1608(2) 0.0457(10) Uani 1 1 d . . . . .
C52 C 0.5208(3) 0.6803(3) 0.1424(3) 0.0591(13) Uani 1 1 d . . . . .
H52A H 0.487823 0.706132 0.158058 0.089 Uiso 1 1 calc R U . . .
H52B H 0.524271 0.637589 0.161989 0.089 Uiso 1 1 calc R U . . .
H52C H 0.505143 0.676393 0.095113 0.089 Uiso 1 1 calc R U . . .
C53 C 0.5882(3) 0.7771(3) 0.1278(3) 0.0629(14) Uani 1 1 d . . . . .
H53A H 0.573142 0.771395 0.080698 0.094 Uiso 1 1 calc R U . . .
H53B H 0.634036 0.796372 0.139517 0.094 Uiso 1 1 calc R U . . .
H53C H 0.555955 0.805320 0.141789 0.094 Uiso 1 1 calc R U . . .
C54 C 0.6438(3) 0.6706(3) 0.1423(3) 0.0599(14) Uani 1 1 d . . . . .
H54A H 0.646313 0.629207 0.164535 0.090 Uiso 1 1 calc R U . . .
H54B H 0.688606 0.691751 0.155114 0.090 Uiso 1 1 calc R U . . .
H54C H 0.630884 0.663645 0.095343 0.090 Uiso 1 1 calc R U . . .
C55 C 0.5067(4) 0.4854(4) 0.2037(3) 0.0776(19) Uani 1 1 d . . . . .
H55A H 0.536245 0.486142 0.173272 0.093 Uiso 1 1 calc R U . . .
H55B H 0.482954 0.527192 0.201647 0.093 Uiso 1 1 calc R U . . .
C56 C 0.4563(6) 0.4317(6) 0.1882(6) 0.143(4) Uani 1 1 d . U . . .
H56A H 0.411509 0.447389 0.161636 0.171 Uiso 1 1 calc R U . . .
H56B H 0.473007 0.397852 0.163557 0.171 Uiso 1 1 calc R U . . .
C57 C 0.4494(5) 0.4070(6) 0.2481(5) 0.133(4) Uani 1 1 d . U . . .
H57A H 0.438086 0.360772 0.244631 0.159 Uiso 1 1 calc R U . . .
H57B H 0.413399 0.430273 0.262773 0.159 Uiso 1 1 calc R U . . .
C58 C 0.5192(5) 0.4184(5) 0.2933(5) 0.112(3) Uani 1 1 d . U . . .
H58A H 0.515160 0.426532 0.337776 0.134 Uiso 1 1 calc R U . . .
H58B H 0.548827 0.380405 0.294231 0.134 Uiso 1 1 calc R U . . .
K1 K 1.13386(5) 0.47446(5) 0.21634(5) 0.0419(2) Uani 1 1 d . . . . .
O10 O 1.0429(2) 0.46072(19) 0.09095(18) 0.0596(9) Uani 1 1 d . . . . .
O11 O 0.98994(17) 0.47445(19) 0.19733(18) 0.0556(9) Uani 1 1 d . . . . .
O12 O 1.2462(2) 0.5434(2) 0.1903(2) 0.0671(11) Uani 1 1 d . . . . .
O13 O 1.1727(2) 0.59607(18) 0.27203(17) 0.0565(9) Uani 1 1 d . . . . .
O14 O 1.1889(2) 0.34940(18) 0.21912(19) 0.0638(10) Uani 1 1 d . . . . .
O15 O 1.1589(2) 0.40426(17) 0.32981(18) 0.0611(10) Uani 1 1 d . . . . .
N1 N 1.1895(3) 0.4318(3) 0.1100(2) 0.0661(13) Uani 1 1 d . . . . .
N2 N 1.0760(2) 0.5192(2) 0.3225(2) 0.0505(10) Uani 1 1 d . . . . .
C59 C 1.1416(4) 0.4545(4) 0.0506(3) 0.081(2) Uani 1 1 d . . . . .
H59A H 1.157855 0.439603 0.013148 0.097 Uiso 1 1 calc R U . . .
H59B H 1.142658 0.501981 0.050448 0.097 Uiso 1 1 calc R U . . .
C60 C 1.0696(4) 0.4334(3) 0.0413(3) 0.0766(19) Uani 1 1 d . . . . .
H60A H 1.041602 0.447384 -0.001748 0.092 Uiso 1 1 calc R U . . .
H60B H 1.067582 0.386068 0.043261 0.092 Uiso 1 1 calc R U . . .
C61 C 0.9788(3) 0.4355(3) 0.0908(3) 0.0681(16) Uani 1 1 d . . . . .
H61A H 0.984123 0.390784 0.106733 0.082 Uiso 1 1 calc R U . . .
H61B H 0.948882 0.435310 0.046070 0.082 Uiso 1 1 calc R U . . .
C62 C 0.9465(3) 0.4750(3) 0.1333(3) 0.0616(14) Uani 1 1 d . . . . .
H62A H 0.939963 0.519564 0.116904 0.074 Uiso 1 1 calc R U . . .
H62B H 0.900995 0.457144 0.133136 0.074 Uiso 1 1 calc R U . . .
C63 C 0.9640(3) 0.5161(4) 0.2378(3) 0.0690(17) Uani 1 1 d . . . . .
H63A H 0.914582 0.507556 0.232362 0.083 Uiso 1 1 calc R U . . .
H63B H 0.969177 0.561202 0.225440 0.083 Uiso 1 1 calc R U . . .
C64 C 1.0026(3) 0.5056(4) 0.3072(3) 0.0707(17) Uani 1 1 d . . . . .
H64A H 0.981908 0.532943 0.334963 0.085 Uiso 1 1 calc R U . . .
H64B H 0.996383 0.460421 0.318656 0.085 Uiso 1 1 calc R U . . .
C65 C 1.2576(4) 0.4609(4) 0.1162(5) 0.091(2) Uani 1 1 d . . . . .
H65A H 1.271306 0.453203 0.075593 0.109 Uiso 1 1 calc R U . . .
H65B H 1.291419 0.438855 0.151614 0.109 Uiso 1 1 calc R U . . .
C66 C 1.2611(4) 0.5322(4) 0.1300(4) 0.084(2) Uani 1 1 d . . . . .
H66A H 1.307570 0.548546 0.131390 0.100 Uiso 1 1 calc R U . . .
H66B H 1.227624 0.555139 0.095111 0.100 Uiso 1 1 calc R U . . .
C67 C 1.2464(3) 0.6100(3) 0.2035(3) 0.0713(17) Uani 1 1 d . . . . .
H67A H 1.208348 0.631390 0.171610 0.086 Uiso 1 1 calc R U . . .
H67B H 1.290138 0.629384 0.200260 0.086 Uiso 1 1 calc R U . . .
C68 C 1.2379(4) 0.6189(4) 0.2704(3) 0.0779(19) Uani 1 1 d . . . . .
H68A H 1.274015 0.594959 0.301923 0.093 Uiso 1 1 calc R U . . .
H68B H 1.242149 0.664869 0.282302 0.093 Uiso 1 1 calc R U . . .
C69 C 1.1573(3) 0.6100(3) 0.3318(3) 0.0611(14) Uani 1 1 d . . . . .
H69A H 1.161330 0.656714 0.340266 0.073 Uiso 1 1 calc R U . . .
H69B H 1.190151 0.587716 0.367602 0.073 Uiso 1 1 calc R U . . .
C70 C 1.0862(3) 0.5884(3) 0.3283(3) 0.0607(14) Uani 1 1 d . . . . .
H70A H 1.073711 0.603156 0.367784 0.073 Uiso 1 1 calc R U . . .
H70B H 1.054471 0.609317 0.290667 0.073 Uiso 1 1 calc R U . . .
C71 C 1.1960(4) 0.3618(3) 0.1103(3) 0.0749(18) Uani 1 1 d . . . . .
H71A H 1.223180 0.349182 0.079886 0.090 Uiso 1 1 calc R U . . .
H71B H 1.149775 0.342604 0.094748 0.090 Uiso 1 1 calc R U . . .
C72 C 1.2297(4) 0.3355(3) 0.1762(4) 0.0756(18) Uani 1 1 d . . . . .
H72A H 1.235366 0.288533 0.173490 0.091 Uiso 1 1 calc R U . . .
H72B H 1.275690 0.354883 0.192617 0.091 Uiso 1 1 calc R U . . .
C73 C 1.2212(4) 0.3296(3) 0.2842(3) 0.0739(19) Uani 1 1 d . . . . .
H73A H 1.262932 0.355496 0.301837 0.089 Uiso 1 1 calc R U . . .
H73B H 1.234886 0.283980 0.284498 0.089 Uiso 1 1 calc R U . . .
C74 C 1.1721(4) 0.3383(3) 0.3250(3) 0.076(2) Uani 1 1 d . . . . .
H74A H 1.128767 0.315340 0.305244 0.091 Uiso 1 1 calc R U . . .
H74B H 1.191848 0.320220 0.368696 0.091 Uiso 1 1 calc R U . . .
C75 C 1.1195(4) 0.4165(3) 0.3753(3) 0.0677(16) Uani 1 1 d . . . . .
H75A H 1.142702 0.397396 0.417713 0.081 Uiso 1 1 calc R U . . .
H75B H 1.073674 0.396602 0.359990 0.081 Uiso 1 1 calc R U . . .
C76 C 1.1120(3) 0.4866(3) 0.3827(3) 0.0592(14) Uani 1 1 d . . . . .
H76A H 1.086649 0.494235 0.415914 0.071 Uiso 1 1 calc R U . . .
H76B H 1.158203 0.505756 0.398689 0.071 Uiso 1 1 calc R U . . .
O16 O 0.8979(3) 0.1307(3) 0.4222(3) 0.1019(17) Uani 1 1 d D . . . .
C77 C 0.9416(6) 0.1888(4) 0.3433(5) 0.120(3) Uani 1 1 d D . . . .
H77A H 0.977771 0.188816 0.320313 0.180 Uiso 1 1 calc R U . . .
H77B H 0.896675 0.186533 0.311852 0.180 Uiso 1 1 calc R U . . .
H77C H 0.944523 0.228255 0.368779 0.180 Uiso 1 1 calc R U . . .
C78 C 0.9503(4) 0.1334(4) 0.3865(4) 0.085(2) Uani 1 1 d D . . . .
H78A H 0.948288 0.093667 0.360694 0.102 Uiso 1 1 calc R U . . .
H78B H 0.996150 0.135401 0.417638 0.102 Uiso 1 1 calc R U . . .
C79 C 0.8974(5) 0.1861(4) 0.4573(4) 0.102(3) Uani 1 1 d D . . . .
H79A H 0.885611 0.223351 0.427839 0.123 Uiso 1 1 calc R U . . .
H79B H 0.943177 0.193566 0.487226 0.123 Uiso 1 1 calc R U . . .
C80 C 0.8433(6) 0.1775(6) 0.4959(6) 0.150(5) Uani 1 1 d D . . . .
H80A H 0.797425 0.177268 0.465966 0.225 Uiso 1 1 calc R U . . .
H80B H 0.846863 0.212976 0.526643 0.225 Uiso 1 1 calc R U . . .
H80C H 0.851315 0.136836 0.519579 0.225 Uiso 1 1 calc R U . . .
O17 O 0.9572(2) 0.7420(2) 0.4251(2) 0.0668(10) Uani 1 1 d . . . . .
C81 C 0.9966(5) 0.7535(4) 0.3305(4) 0.103(3) Uani 1 1 d . . . . .
H81A H 0.991644 0.735412 0.287230 0.155 Uiso 1 1 calc R U . . .
H81B H 1.042681 0.744168 0.357757 0.155 Uiso 1 1 calc R U . . .
H81C H 0.989792 0.799984 0.327162 0.155 Uiso 1 1 calc R U . . .
C82 C 0.9447(4) 0.7245(4) 0.3599(4) 0.085(2) Uani 1 1 d . . . . .
H82A H 0.898367 0.739087 0.336129 0.102 Uiso 1 1 calc R U . . .
H82B H 0.946252 0.677257 0.356433 0.102 Uiso 1 1 calc R U . . .
C83 C 0.9102(3) 0.7113(3) 0.4543(4) 0.0744(18) Uani 1 1 d . . . . .
H83A H 0.914721 0.664154 0.451726 0.089 Uiso 1 1 calc R U . . .
H83B H 0.862624 0.723252 0.431406 0.089 Uiso 1 1 calc R U . . .
C84 C 0.9255(4) 0.7319(4) 0.5241(4) 0.0803(19) Uani 1 1 d . . . . .
H84A H 0.917317 0.778092 0.526207 0.120 Uiso 1 1 calc R U . . .
H84B H 0.973610 0.722563 0.545678 0.120 Uiso 1 1 calc R U . . .
H84C H 0.895687 0.708635 0.545824 0.120 Uiso 1 1 calc R U . . .

loop_
_atom_site_aniso_label
_atom_site_aniso_U_11
_atom_site_aniso_U_22
_atom_site_aniso_U_33
_atom_site_aniso_U_23
_atom_site_aniso_U_13
_atom_site_aniso_U_12
Ce1 0.03117(15) 0.03261(14) 0.03251(14) 0.00119(11) 0.00860(9) -0.00257(11)
Ce2 0.087(3) 0.085(3) 0.077(3) 0.021(2) 0.039(2) 0.039(2)
Si1 0.0420(6) 0.0355(6) 0.0362(6) -0.0041(5) 0.0116(5) -0.0019(5)
Si2 0.0425(6) 0.0432(6) 0.0377(6) 0.0036(5) 0.0091(5) -0.0083(5)
Si3 0.0420(6) 0.0425(6) 0.0426(6) 0.0027(5) 0.0173(5) 0.0050(5)
O1 0.0405(16) 0.0443(17) 0.0453(17) -0.0070(14) 0.0133(14) -0.0054(13)
O2 0.059(2) 0.0484(18) 0.0412(17) -0.0096(15) 0.0122(15) -0.0095(16)
O3 0.0527(19) 0.0384(16) 0.0523(19) -0.0015(15) 0.0166(15) 0.0003(14)
O4 0.0432(17) 0.0477(17) 0.0434(17) 0.0084(14) 0.0078(14) -0.0089(14)
O5 0.061(2) 0.0501(19) 0.0444(18) 0.0084(15) 0.0117(16) -0.0161(17)
O6 0.0441(17) 0.056(2) 0.0451(18) -0.0033(16) 0.0140(14) -0.0072(15)
O7 0.0403(16) 0.0418(17) 0.0503(18) 0.0006(14) 0.0136(14) 0.0058(14)
O8 0.0489(19) 0.060(2) 0.057(2) 0.0061(17) 0.0238(16) 0.0106(16)
O9 0.0508(18) 0.0463(17) 0.0409(17) 0.0008(14) 0.0150(14) -0.0022(15)
O18 0.0445(19) 0.063(2) 0.062(2) -0.0012(18) 0.0061(16) -0.0141(17)
C1 0.0311(19) 0.041(2) 0.037(2) 0.0007(18) 0.0142(16) -0.0044(17)
C2 0.037(2) 0.041(2) 0.033(2) -0.0016(17) 0.0094(17) 0.0003(17)
C3 0.0283(18) 0.041(2) 0.035(2) -0.0023(17) 0.0042(16) -0.0098(17)
C4 0.038(2) 0.043(2) 0.034(2) -0.0034(18) 0.0120(17) -0.0092(18)
C5 0.037(2) 0.039(2) 0.041(2) -0.0010(19) 0.0144(18) -0.0067(18)
C6 0.037(2) 0.036(2) 0.035(2) 0.0020(17) 0.0113(17) -0.0035(17)
C7 0.036(2) 0.038(2) 0.036(2) -0.0017(17) 0.0096(17) 0.0026(17)
C8 0.048(2) 0.040(2) 0.038(2) -0.0039(19) 0.0143(19) -0.0030(19)
C9 0.057(3) 0.039(2) 0.045(3) 0.004(2) 0.022(2) -0.004(2)
C10 0.065(3) 0.042(2) 0.040(2) 0.006(2) 0.022(2) 0.002(2)
C11 0.055(3) 0.044(2) 0.035(2) -0.0056(19) 0.015(2) -0.001(2)
C12 0.039(2) 0.036(2) 0.037(2) 0.0009(18) 0.0108(17) 0.0028(18)
C13 0.065(3) 0.057(3) 0.046(3) -0.007(2) 0.005(2) -0.016(3)
C14 0.069(4) 0.071(4) 0.074(4) 0.001(3) -0.013(3) -0.001(3)
C15 0.107(5) 0.091(5) 0.042(3) -0.011(3) 0.011(3) -0.033(4)
C16 0.067(4) 0.071(4) 0.071(4) -0.009(3) 0.014(3) -0.020(3)
C17 0.067(3) 0.036(2) 0.058(3) 0.001(2) 0.015(3) 0.004(2)
C18 0.152(9) 0.050(4) 0.085(6) -0.021(4) 0.008(6) 0.024(5)
C19 0.077(5) 0.057(4) 0.103(6) 0.012(4) -0.002(5) 0.019(4)
C20 0.106(7) 0.060(5) 0.126(8) 0.036(5) 0.053(6) 0.008(5)
C21 0.10(2) 0.058(17) 0.12(2) 0.028(18) 0.022(19) 0.000(17)
C22 0.101(19) 0.049(16) 0.094(19) -0.005(16) 0.031(17) 0.010(16)
C23 0.12(2) 0.023(12) 0.075(17) 0.013(13) 0.027(17) 0.006(14)
C24 0.038(2) 0.043(2) 0.033(2) -0.0011(18) 0.0063(17) -0.0028(18)
C25 0.043(2) 0.062(3) 0.037(2) 0.005(2) 0.0115(19) 0.003(2)
C26 0.047(3) 0.073(3) 0.040(2) 0.002(2) 0.010(2) 0.016(3)
C27 0.060(3) 0.055(3) 0.040(3) 0.002(2) 0.008(2) 0.014(2)
C28 0.062(3) 0.043(2) 0.039(2) 0.001(2) 0.012(2) 0.005(2)
C29 0.049(2) 0.044(2) 0.033(2) -0.0023(18) 0.0111(18) -0.002(2)
C30 0.091(5) 0.053(3) 0.068(4) 0.004(3) 0.015(3) -0.026(3)
C31 0.100(6) 0.130(8) 0.114(7) -0.041(6) 0.035(5) -0.070(6)
C32 0.115(6) 0.053(3) 0.069(4) -0.011(3) 0.018(4) -0.018(4)
C33 0.217(12) 0.058(4) 0.091(6) 0.023(4) 0.051(7) -0.025(6)
C34 0.047(3) 0.056(3) 0.065(3) 0.001(3) 0.025(2) -0.001(2)
C35 0.065(9) 0.087(11) 0.089(11) -0.014(9) 0.035(8) 0.009(8)
C36 0.103(12) 0.093(11) 0.081(11) 0.010(9) 0.057(10) 0.012(10)
C37 0.068(9) 0.059(8) 0.093(11) -0.027(8) 0.031(9) 0.001(7)
C38 0.063(6) 0.074(7) 0.077(7) 0.013(6) 0.024(5) 0.013(5)
C39 0.052(5) 0.066(6) 0.088(7) 0.010(5) 0.033(5) -0.004(5)
C40 0.069(7) 0.098(9) 0.090(8) -0.031(7) 0.033(6) -0.001(7)
C41 0.043(2) 0.040(2) 0.040(2) -0.0064(19) 0.0217(19) -0.0087(19)
C42 0.054(3) 0.049(3) 0.040(2) -0.009(2) 0.017(2) -0.007(2)
C43 0.066(3) 0.055(3) 0.046(3) -0.014(2) 0.026(2) -0.008(3)
C44 0.079(4) 0.044(3) 0.052(3) -0.008(2) 0.031(3) 0.001(3)
C45 0.063(3) 0.046(3) 0.052(3) 0.003(2) 0.024(2) 0.012(2)
C46 0.054(3) 0.041(2) 0.045(3) -0.001(2) 0.028(2) -0.001(2)
C47 0.053(3) 0.093(5) 0.080(4) 0.013(4) 0.038(3) 0.011(3)
C48 0.064(4) 0.102(6) 0.167(9) -0.020(6) 0.054(5) -0.023(4)
C49 0.089(6) 0.178(10) 0.095(6) 0.035(6) 0.052(5) -0.015(6)
C50 0.072(5) 0.107(6) 0.154(8) 0.017(6) 0.059(5) 0.032(4)
C51 0.053(3) 0.043(2) 0.042(2) 0.004(2) 0.013(2) 0.003(2)
C52 0.054(3) 0.066(3) 0.053(3) 0.012(3) 0.007(2) -0.005(3)
C53 0.073(4) 0.055(3) 0.055(3) 0.014(3) 0.005(3) -0.004(3)
C54 0.061(3) 0.076(4) 0.044(3) -0.003(3) 0.017(2) 0.013(3)
C55 0.061(4) 0.092(5) 0.072(4) -0.009(4) 0.003(3) -0.016(3)
C56 0.125(7) 0.148(7) 0.134(7) 0.017(6) -0.004(6) -0.063(6)
C57 0.114(6) 0.154(7) 0.118(6) 0.029(6) 0.007(5) -0.070(6)
C58 0.106(4) 0.107(4) 0.111(4) 0.026(4) 0.007(4) -0.033(4)
K1 0.0438(5) 0.0424(5) 0.0419(5) 0.0011(4) 0.0156(4) 0.0041(4)
O10 0.071(2) 0.062(2) 0.0441(19) -0.0064(17) 0.0105(18) 0.0038(19)
O11 0.0386(17) 0.078(3) 0.0481(19) 0.0028(18) 0.0072(15) 0.0029(17)
O12 0.060(2) 0.080(3) 0.070(3) 0.007(2) 0.032(2) -0.001(2)
O13 0.065(2) 0.056(2) 0.049(2) -0.0046(17) 0.0171(17) -0.0134(18)
O14 0.072(2) 0.054(2) 0.060(2) -0.0011(18) 0.0061(19) 0.0226(19)
O15 0.083(3) 0.0446(19) 0.050(2) 0.0056(16) 0.0070(19) -0.0023(18)
N1 0.080(3) 0.068(3) 0.062(3) 0.002(2) 0.037(3) 0.015(3)
N2 0.049(2) 0.066(3) 0.039(2) 0.0009(19) 0.0165(18) -0.001(2)
C59 0.111(6) 0.087(5) 0.058(4) -0.001(3) 0.046(4) 0.022(4)
C60 0.112(6) 0.069(4) 0.043(3) -0.012(3) 0.011(3) 0.011(4)
C61 0.081(4) 0.057(3) 0.053(3) -0.004(3) -0.006(3) -0.010(3)
C62 0.045(3) 0.074(4) 0.055(3) 0.003(3) -0.005(2) -0.007(3)
C63 0.041(3) 0.105(5) 0.063(4) -0.001(3) 0.016(3) 0.008(3)
C64 0.057(3) 0.105(5) 0.058(3) 0.006(3) 0.029(3) 0.000(3)
C65 0.085(5) 0.097(5) 0.115(6) -0.001(5) 0.069(5) 0.006(4)
C66 0.090(5) 0.089(5) 0.091(5) 0.003(4) 0.057(4) -0.004(4)
C67 0.067(4) 0.077(4) 0.074(4) 0.007(3) 0.025(3) -0.023(3)
C68 0.076(4) 0.086(5) 0.074(4) -0.008(4) 0.024(3) -0.031(4)
C69 0.081(4) 0.054(3) 0.050(3) -0.011(3) 0.020(3) -0.009(3)
C70 0.076(4) 0.063(3) 0.048(3) -0.007(3) 0.024(3) 0.006(3)
C71 0.091(5) 0.066(4) 0.077(4) -0.014(3) 0.037(4) 0.018(3)
C72 0.076(4) 0.061(4) 0.094(5) -0.005(3) 0.029(4) 0.025(3)
C73 0.084(4) 0.040(3) 0.081(4) 0.001(3) -0.009(4) 0.014(3)
C74 0.110(5) 0.046(3) 0.057(3) 0.012(3) -0.005(4) 0.002(3)
C75 0.093(4) 0.065(4) 0.041(3) 0.013(3) 0.009(3) -0.016(3)
C76 0.064(3) 0.073(4) 0.042(3) 0.002(3) 0.016(2) -0.008(3)
O16 0.099(4) 0.106(4) 0.091(4) -0.009(3) 0.006(3) -0.001(3)
C77 0.134(8) 0.097(6) 0.101(6) 0.019(5) -0.021(6) -0.018(6)
C78 0.090(5) 0.075(4) 0.090(5) 0.003(4) 0.026(4) 0.011(4)
C79 0.109(7) 0.088(6) 0.099(6) -0.002(5) 0.006(5) 0.011(5)
C80 0.136(9) 0.173(12) 0.132(9) -0.028(8) 0.019(8) 0.063(9)
O17 0.058(2) 0.069(2) 0.065(2) -0.010(2) 0.0011(19) -0.002(2)
C81 0.144(8) 0.095(6) 0.071(5) -0.023(4) 0.030(5) 0.000(6)
C82 0.081(5) 0.088(5) 0.075(4) -0.024(4) 0.000(4) 0.013(4)
C83 0.055(3) 0.063(4) 0.096(5) 0.002(3) 0.002(3) -0.008(3)
C84 0.078(4) 0.074(4) 0.086(5) 0.011(4) 0.017(4) -0.007(4)

loop_
_atom_type_symbol
_atom_type_description
_atom_type_scat_dispersion_real
_atom_type_scat_dispersion_imag
_atom_type_scat_source
C C 0.0181 0.0091 'International Tables Vol C Tables 4.2.6.8 and 6.1.1.4'
H H 0.0000 0.0000 'International Tables Vol C Tables 4.2.6.8 and 6.1.1.4'
Ce Ce -1.8482 9.6596 'International Tables Vol C Tables 4.2.6.8 and 6.1.1.4'
K K 0.3868 1.0657 'International Tables Vol C Tables 4.2.6.8 and 6.1.1.4'
N N 0.0311 0.0180 'International Tables Vol C Tables 4.2.6.8 and 6.1.1.4'
O O 0.0492 0.0322 'International Tables Vol C Tables 4.2.6.8 and 6.1.1.4'
Si Si 0.2541 0.3302 'International Tables Vol C Tables 4.2.6.8 and 6.1.1.4'

loop_
_exptl_crystal_face_index_h
_exptl_crystal_face_index_k
_exptl_crystal_face_index_l
_exptl_crystal_face_perp_dist
0 1 -2 0.1646
-2 -1 0 0.1126
-1 -1 2 0.2338
-2 -2 1 0.1385
2 2 -1 0.1266
1 1 -2 0.1623
0 -1 -1 0.1741
8 5 -12 0.1576
0 -1 0 0.0980
1 -1 -1 0.1216
-1 2 1 0.1500
-1 -2 1 0.1410
1 -1 0 0.0246
-11 7 2 0.0653
12 -6 -3 0.0441
-8 -8 9 0.1623
1 0 0 0.0616
2 -1 1 0.1148
-13 -2 1 0.0879
8 11 0 0.1188
5 8 8 0.1992
-1 2 0 0.0648
-2 1 1 0.1157
-11 7 0 0.0494
-8 10 -3 0.0648
-1 1 -1 0.1161
-1 0 -2 0.1659
1 -2 -1 0.1088
9 -10 -3 0.0443
11 -7 0 0.0214
-9 9 0 0.0395

loop_
_geom_angle_atom_site_label_1
_geom_angle_atom_site_label_2
_geom_angle_atom_site_label_3
_geom_angle
_geom_angle_site_symmetry_1
_geom_angle_site_symmetry_3
_geom_angle_publ_flag
O1 Ce1 O4 114.32(12) . . ?
O1 Ce1 O18 80.66(12) . . ?
O1 Ce1 C1 75.86(11) . . ?
O1 Ce1 C2 78.01(12) . . ?
O1 Ce1 C3 103.05(12) . . ?
O1 Ce1 C4 126.84(11) . . ?
O1 Ce1 C5 125.41(11) . . ?
O1 Ce1 C6 98.23(11) . . ?
O4 Ce1 O18 78.22(12) . . ?
O4 Ce1 C1 124.93(12) . . ?
O4 Ce1 C2 97.82(12) . . ?
O4 Ce1 C3 76.27(11) . . ?
O4 Ce1 C4 79.21(12) . . ?
O4 Ce1 C5 103.73(12) . . ?
O4 Ce1 C6 128.14(12) . . ?
O7 Ce1 O1 109.16(12) . . ?
O7 Ce1 O4 125.69(12) . . ?
O7 Ce1 O18 78.36(12) . . ?
O7 Ce1 C1 95.64(12) . . ?
O7 Ce1 C2 122.16(12) . . ?
O7 Ce1 C3 123.42(12) . . ?
O7 Ce1 C4 99.57(12) . . ?
O7 Ce1 C5 73.95(12) . . ?
O7 Ce1 C6 73.02(12) . . ?
O18 Ce1 C1 152.33(12) . . ?
O18 Ce1 C2 154.38(13) . . ?
O18 Ce1 C3 153.37(12) . . ?
O18 Ce1 C4 150.14(12) . . ?
O18 Ce1 C5 146.93(12) . . ?
O18 Ce1 C6 149.29(12) . . ?
C1 Ce1 C3 49.40(12) . . ?
C1 Ce1 C4 57.23(12) . . ?
C2 Ce1 C1 28.34(12) . . ?
C2 Ce1 C3 27.99(12) . . ?
C2 Ce1 C4 48.85(12) . . ?
C2 Ce1 C5 58.68(12) . . ?
C2 Ce1 C6 49.41(12) . . ?
C3 Ce1 C4 26.92(12) . . ?
C5 Ce1 C1 50.07(12) . . ?
C5 Ce1 C3 49.49(12) . . ?
C5 Ce1 C4 28.27(12) . . ?
C5 Ce1 C6 28.33(12) . . ?
C6 Ce1 C1 27.62(12) . . ?
C6 Ce1 C3 57.06(12) . . ?
C6 Ce1 C4 48.96(12) . . ?
O1 Ce2 O4 106.63(18) . . ?
O1 Ce2 O7 103.6(2) . . ?
O7 Ce2 O4 115.8(2) . . ?
O18 Ce2 O1 114.8(3) . . ?
O18 Ce2 O4 106.6(3) . . ?
O18 Ce2 O7 109.7(3) . . ?
O1 Si1 O2 113.55(18) . . ?
O1 Si1 O3 116.74(18) . . ?
O1 Si1 C12 112.41(18) . . ?
O2 Si1 C12 106.96(19) . . ?
O3 Si1 O2 104.76(19) . . ?
O3 Si1 C12 101.24(19) . . ?
O4 Si2 O5 114.65(18) . . ?
O4 Si2 O6 115.11(19) . . ?
O4 Si2 C29 111.64(19) . . ?
O5 Si2 O6 103.59(19) . . ?
O5 Si2 C29 106.0(2) . . ?
O6 Si2 C29 104.83(19) . . ?
O7 Si3 O8 112.82(19) . . ?
O7 Si3 O9 115.08(18) . . ?
O7 Si3 C46 111.5(2) . . ?
O8 Si3 C46 106.2(2) . . ?
O9 Si3 O8 103.74(18) . . ?
O9 Si3 C46 106.81(19) . . ?
Si1 O1 Ce1 139.27(18) . . ?
Si1 O1 Ce2 170.7(2) . . ?
C13 O2 Si1 131.8(3) . . ?
C17 O3 Si1 132.7(3) . . ?
Si2 O4 Ce1 137.06(18) . . ?
Si2 O4 Ce2 166.5(2) . . ?
C30 O5 Si2 134.4(4) . . ?
C34 O6 Si2 130.4(3) . . ?
Si3 O7 Ce1 143.96(19) . . ?
Si3 O7 Ce2 175.2(2) . . ?
C47 O8 Si3 130.6(4) . . ?
C51 O9 Si3 129.1(3) . . ?
Ce2 O18 C55 115.5(4) . . ?
Ce2 O18 C58 133.2(5) . . ?
C55 O18 Ce1 118.2(3) . . ?
C58 O18 Ce1 131.2(4) . . ?
C58 O18 C55 108.6(5) . . ?
C2 C1 Ce1 74.5(2) . . ?
C2 C1 C7 121.6(4) . . ?
C6 C1 Ce1 75.9(2) . . ?
C6 C1 C2 118.9(4) . . ?
C6 C1 C7 119.4(4) . . ?
C7 C1 Ce1 123.5(3) . . ?
Ce1 C2 H2 114.4 . . ?
C1 C2 Ce1 77.2(2) . . ?
C1 C2 H2 120.0 . . ?
C3 C2 Ce1 79.0(2) . . ?
C3 C2 C1 120.1(4) . . ?
C3 C2 H2 120.0 . . ?
C2 C3 Ce1 73.0(2) . . ?
C2 C3 C24 117.2(4) . . ?
C4 C3 Ce1 76.7(2) . . ?
C4 C3 C2 120.0(4) . . ?
C4 C3 C24 122.8(4) . . ?
C24 C3 Ce1 122.3(3) . . ?
Ce1 C4 H4 121.9 . . ?
C3 C4 Ce1 76.4(2) . . ?
C3 C4 H4 119.2 . . ?
C3 C4 C5 121.7(4) . . ?
C5 C4 Ce1 73.8(2) . . ?
C5 C4 H4 119.2 . . ?
C4 C5 Ce1 78.0(2) . . ?
C4 C5 C41 122.1(4) . . ?
C6 C5 Ce1 76.0(2) . . ?
C6 C5 C4 116.8(4) . . ?
C6 C5 C41 120.8(4) . . ?
C41 C5 Ce1 120.7(3) . . ?
Ce1 C6 H6 119.8 . . ?
C1 C6 Ce1 76.5(2) . . ?
C1 C6 C5 122.2(4) . . ?
C1 C6 H6 118.9 . . ?
C5 C6 Ce1 75.7(2) . . ?
C5 C6 H6 118.9 . . ?
C8 C7 C1 117.2(4) . . ?
C8 C7 C12 118.8(4) . . ?
C12 C7 C1 124.0(4) . . ?
C7 C8 H8 119.1 . . ?
C9 C8 C7 121.9(4) . . ?
C9 C8 H8 119.1 . . ?
C8 C9 H9 120.3 . . ?
C10 C9 C8 119.4(4) . . ?
C10 C9 H9 120.3 . . ?
C9 C10 H10 120.3 . . ?
C9 C10 C11 119.4(4) . . ?
C11 C10 H10 120.3 . . ?
C10 C11 H11 118.6 . . ?
C10 C11 C12 122.8(4) . . ?
C12 C11 H11 118.6 . . ?
C7 C12 Si1 124.1(3) . . ?
C11 C12 Si1 118.3(3) . . ?
C11 C12 C7 117.7(4) . . ?
O2 C13 C14 110.6(4) . . ?
O2 C13 C15 105.2(5) . . ?
O2 C13 C16 108.0(5) . . ?
C14 C13 C15 111.3(6) . . ?
C14 C13 C16 111.4(6) . . ?
C16 C13 C15 110.0(5) . . ?
C13 C14 H14A 109.5 . . ?
C13 C14 H14B 109.5 . . ?
C13 C14 H14C 109.5 . . ?
H14A C14 H14B 109.5 . . ?
H14A C14 H14C 109.5 . . ?
H14B C14 H14C 109.5 . . ?
C13 C15 H15A 109.5 . . ?
C13 C15 H15B 109.5 . . ?
C13 C15 H15C 109.5 . . ?
H15A C15 H15B 109.5 . . ?
H15A C15 H15C 109.5 . . ?
H15B C15 H15C 109.5 . . ?
C13 C16 H16A 109.5 . . ?
C13 C16 H16B 109.5 . . ?
C13 C16 H16C 109.5 . . ?
H16A C16 H16B 109.5 . . ?
H16A C16 H16C 109.5 . . ?
H16B C16 H16C 109.5 . . ?
O3 C17 C18 108.3(5) . . ?
O3 C17 C19 103.9(5) . . ?
O3 C17 C20 110.0(5) . . ?
O3 C17 C21 108.9(16) . . ?
O3 C17 C22 110.1(16) . . ?
O3 C17 C23 108.3(12) . . ?
C18 C17 C19 109.3(6) . . ?
C20 C17 C18 113.4(6) . . ?
C20 C17 C19 111.5(6) . . ?
C22 C17 C21 109.6(12) . . ?
C22 C17 C23 110.6(12) . . ?
C23 C17 C21 109.3(12) . . ?
C17 C18 H18A 109.5 . . ?
C17 C18 H18B 109.5 . . ?
C17 C18 H18C 109.5 . . ?
H18A C18 H18B 109.5 . . ?
H18A C18 H18C 109.5 . . ?
H18B C18 H18C 109.5 . . ?
C17 C19 H19A 109.5 . . ?
C17 C19 H19B 109.5 . . ?
C17 C19 H19C 109.5 . . ?
H19A C19 H19B 109.5 . . ?
H19A C19 H19C 109.5 . . ?
H19B C19 H19C 109.5 . . ?
C17 C20 H20A 109.5 . . ?
C17 C20 H20B 109.5 . . ?
C17 C20 H20C 109.5 . . ?
H20A C20 H20B 109.5 . . ?
H20A C20 H20C 109.5 . . ?
H20B C20 H20C 109.5 . . ?
C17 C21 H21A 109.5 . . ?
C17 C21 H21B 109.5 . . ?
C17 C21 H21C 109.5 . . ?
H21A C21 H21B 109.5 . . ?
H21A C21 H21C 109.5 . . ?
H21B C21 H21C 109.5 . . ?
C17 C22 H22A 109.5 . . ?
C17 C22 H22B 109.5 . . ?
C17 C22 H22C 109.5 . . ?
H22A C22 H22B 109.5 . . ?
H22A C22 H22C 109.5 . . ?
H22B C22 H22C 109.5 . . ?
C17 C23 H23A 109.5 . . ?
C17 C23 H23B 109.5 . . ?
C17 C23 H23C 109.5 . . ?
H23A C23 H23B 109.5 . . ?
H23A C23 H23C 109.5 . . ?
H23B C23 H23C 109.5 . . ?
C25 C24 C3 117.2(4) . . ?
C25 C24 C29 119.8(4) . . ?
C29 C24 C3 122.9(4) . . ?
C24 C25 H25 118.9 . . ?
C26 C25 C24 122.2(5) . . ?
C26 C25 H25 118.9 . . ?
C25 C26 H26 120.6 . . ?
C25 C26 C27 118.8(5) . . ?
C27 C26 H26 120.6 . . ?
C26 C27 H27 120.4 . . ?
C28 C27 C26 119.3(5) . . ?
C28 C27 H27 120.4 . . ?
C27 C28 H28 118.4 . . ?
C27 C28 C29 123.2(5) . . ?
C29 C28 H28 118.4 . . ?
C24 C29 Si2 125.2(4) . . ?
C28 C29 Si2 118.1(4) . . ?
C28 C29 C24 116.7(4) . . ?
O5 C30 C31 107.5(6) . . ?
O5 C30 C32 110.8(5) . . ?
O5 C30 C33 105.0(6) . . ?
C31 C30 C33 109.9(7) . . ?
C32 C30 C31 111.4(6) . . ?
C32 C30 C33 112.0(7) . . ?
C30 C31 H31A 109.5 . . ?
C30 C31 H31B 109.5 . . ?
C30 C31 H31C 109.5 . . ?
H31A C31 H31B 109.5 . . ?
H31A C31 H31C 109.5 . . ?
H31B C31 H31C 109.5 . . ?
C30 C32 H32A 109.5 . . ?
C30 C32 H32B 109.5 . . ?
C30 C32 H32C 109.5 . . ?
H32A C32 H32B 109.5 . . ?
H32A C32 H32C 109.5 . . ?
H32B C32 H32C 109.5 . . ?
C30 C33 H33A 109.5 . . ?
C30 C33 H33B 109.5 . . ?
C30 C33 H33C 109.5 . . ?
H33A C33 H33B 109.5 . . ?
H33A C33 H33C 109.5 . . ?
H33B C33 H33C 109.5 . . ?
O6 C34 C35 115.4(7) . . ?
O6 C34 C36 102.7(7) . . ?
O6 C34 C37 110.0(7) . . ?
O6 C34 C38 106.5(5) . . ?
O6 C34 C39 111.8(5) . . ?
O6 C34 C40 106.0(6) . . ?
C35 C34 C36 109.8(8) . . ?
C35 C34 C37 110.0(8) . . ?
C37 C34 C36 108.5(8) . . ?
C39 C34 C38 109.1(6) . . ?
C40 C34 C38 111.3(7) . . ?
C40 C34 C39 112.0(7) . . ?
C34 C35 H35A 109.5 . . ?
C34 C35 H35B 109.5 . . ?
C34 C35 H35C 109.5 . . ?
H35A C35 H35B 109.5 . . ?
H35A C35 H35C 109.5 . . ?
H35B C35 H35C 109.5 . . ?
C34 C36 H36A 109.5 . . ?
C34 C36 H36B 109.5 . . ?
C34 C36 H36C 109.5 . . ?
H36A C36 H36B 109.5 . . ?
H36A C36 H36C 109.5 . . ?
H36B C36 H36C 109.5 . . ?
C34 C37 H37A 109.5 . . ?
C34 C37 H37B 109.5 . . ?
C34 C37 H37C 109.5 . . ?
H37A C37 H37B 109.5 . . ?
H37A C37 H37C 109.5 . . ?
H37B C37 H37C 109.5 . . ?
C34 C38 H38A 109.5 . . ?
C34 C38 H38B 109.5 . . ?
C34 C38 H38C 109.5 . . ?
H38A C38 H38B 109.5 . . ?
H38A C38 H38C 109.5 . . ?
H38B C38 H38C 109.5 . . ?
C34 C39 H39A 109.5 . . ?
C34 C39 H39B 109.5 . . ?
C34 C39 H39C 109.5 . . ?
H39A C39 H39B 109.5 . . ?
H39A C39 H39C 109.5 . . ?
H39B C39 H39C 109.5 . . ?
C34 C40 H40A 109.5 . . ?
C34 C40 H40B 109.5 . . ?
C34 C40 H40C 109.5 . . ?
H40A C40 H40B 109.5 . . ?
H40A C40 H40C 109.5 . . ?
H40B C40 H40C 109.5 . . ?
C42 C41 C5 118.6(4) . . ?
C42 C41 C46 118.1(4) . . ?
C46 C41 C5 123.2(4) . . ?
C41 C42 H42 118.9 . . ?
C43 C42 C41 122.2(5) . . ?
C43 C42 H42 118.9 . . ?
C42 C43 H43 120.2 . . ?
C44 C43 C42 119.7(5) . . ?
C44 C43 H43 120.2 . . ?
C43 C44 H44 120.3 . . ?
C43 C44 C45 119.5(5) . . ?
C45 C44 H44 120.3 . . ?
C44 C45 H45 118.9 . . ?
C44 C45 C46 122.1(5) . . ?
C46 C45 H45 118.9 . . ?
C41 C46 Si3 124.3(3) . . ?
C45 C46 Si3 116.5(4) . . ?
C45 C46 C41 118.1(5) . . ?
O8 C47 C48 109.2(5) . . ?
O8 C47 C49 110.4(6) . . ?
O8 C47 C50 106.3(6) . . ?
C48 C47 C49 108.7(8) . . ?
C50 C47 C48 109.1(7) . . ?
C50 C47 C49 113.0(7) . . ?
C47 C48 H48A 109.5 . . ?
C47 C48 H48B 109.5 . . ?
C47 C48 H48C 109.5 . . ?
H48A C48 H48B 109.5 . . ?
H48A C48 H48C 109.5 . . ?
H48B C48 H48C 109.5 . . ?
C47 C49 H49A 109.5 . . ?
C47 C49 H49B 109.5 . . ?
C47 C49 H49C 109.5 . . ?
H49A C49 H49B 109.5 . . ?
H49A C49 H49C 109.5 . . ?
H49B C49 H49C 109.5 . . ?
C47 C50 H50A 109.5 . . ?
C47 C50 H50B 109.5 . . ?
C47 C50 H50C 109.5 . . ?
H50A C50 H50B 109.5 . . ?
H50A C50 H50C 109.5 . . ?
H50B C50 H50C 109.5 . . ?
O9 C51 C52 112.1(4) . . ?
O9 C51 C53 106.3(4) . . ?
O9 C51 C54 107.4(4) . . ?
C52 C51 C54 110.5(5) . . ?
C53 C51 C52 111.1(5) . . ?
C53 C51 C54 109.2(5) . . ?
C51 C52 H52A 109.5 . . ?
C51 C52 H52B 109.5 . . ?
C51 C52 H52C 109.5 . . ?
H52A C52 H52B 109.5 . . ?
H52A C52 H52C 109.5 . . ?
H52B C52 H52C 109.5 . . ?
C51 C53 H53A 109.5 . . ?
C51 C53 H53B 109.5 . . ?
C51 C53 H53C 109.5 . . ?
H53A C53 H53B 109.5 . . ?
H53A C53 H53C 109.5 . . ?
H53B C53 H53C 109.5 . . ?
C51 C54 H54A 109.5 . . ?
C51 C54 H54B 109.5 . . ?
C51 C54 H54C 109.5 . . ?
H54A C54 H54B 109.5 . . ?
H54A C54 H54C 109.5 . . ?
H54B C54 H54C 109.5 . . ?
O18 C55 H55A 110.9 . . ?
O18 C55 H55B 110.9 . . ?
O18 C55 C56 104.1(7) . . ?
H55A C55 H55B 109.0 . . ?
C56 C55 H55A 110.9 . . ?
C56 C55 H55B 110.9 . . ?
C55 C56 H56A 110.3 . . ?
C55 C56 H56B 110.3 . . ?
H56A C56 H56B 108.6 . . ?
C57 C56 C55 107.0(9) . . ?
C57 C56 H56A 110.3 . . ?
C57 C56 H56B 110.3 . . ?
C56 C57 H57A 111.1 . . ?
C56 C57 H57B 111.1 . . ?
C56 C57 C58 103.1(8) . . ?
H57A C57 H57B 109.1 . . ?
C58 C57 H57A 111.1 . . ?
C58 C57 H57B 111.1 . . ?
O18 C58 C57 107.5(7) . . ?
O18 C58 H58A 110.2 . . ?
O18 C58 H58B 110.2 . . ?
C57 C58 H58A 110.2 . . ?
C57 C58 H58B 110.2 . . ?
H58A C58 H58B 108.5 . . ?
O10 K1 O12 102.58(13) . . ?
O10 K1 N1 61.35(14) . . ?
O10 K1 N2 117.87(12) . . ?
O11 K1 O10 58.41(11) . . ?
O11 K1 O12 144.02(13) . . ?
O11 K1 O14 112.71(13) . . ?
O11 K1 N1 118.41(14) . . ?
O11 K1 N2 60.98(12) . . ?
O12 K1 N1 61.16(15) . . ?
O12 K1 N2 118.79(13) . . ?
O13 K1 O10 121.90(12) . . ?
O13 K1 O11 102.88(12) . . ?
O13 K1 O12 58.88(12) . . ?
O13 K1 O14 138.97(12) . . ?
O13 K1 N1 118.73(14) . . ?
O13 K1 N2 61.01(12) . . ?
O14 K1 O10 94.64(12) . . ?
O14 K1 O12 98.11(13) . . ?
O14 K1 N1 60.51(14) . . ?
O14 K1 N2 120.37(13) . . ?
O15 K1 O10 134.40(12) . . ?
O15 K1 O11 94.19(12) . . ?
O15 K1 O12 117.64(13) . . ?
O15 K1 O13 97.96(11) . . ?
O15 K1 O14 60.79(12) . . ?
O15 K1 N1 120.08(14) . . ?
O15 K1 N2 60.88(13) . . ?
N1 K1 N2 179.02(15) . . ?
C60 O10 K1 117.7(4) . . ?
C61 O10 K1 114.3(3) . . ?
C61 O10 C60 112.1(5) . . ?
C62 O11 K1 119.5(3) . . ?
C63 O11 K1 116.1(3) . . ?
C63 O11 C62 110.4(4) . . ?
C66 O12 K1 117.5(4) . . ?
C66 O12 C67 110.6(5) . . ?
C67 O12 K1 114.6(3) . . ?
C68 O13 K1 116.9(4) . . ?
C68 O13 C69 112.1(5) . . ?
C69 O13 K1 117.5(3) . . ?
C72 O14 K1 117.9(4) . . ?
C72 O14 C73 112.0(5) . . ?
C73 O14 K1 111.3(3) . . ?
C74 O15 K1 116.6(3) . . ?
C74 O15 C75 111.9(5) . . ?
C75 O15 K1 119.6(3) . . ?
C59 N1 K1 106.1(3) . . ?
C59 N1 C65 109.6(6) . . ?
C59 N1 C71 111.5(6) . . ?
C65 N1 K1 110.0(4) . . ?
C71 N1 K1 110.6(4) . . ?
C71 N1 C65 109.1(5) . . ?
C64 N2 K1 110.3(3) . . ?
C64 N2 C70 108.9(5) . . ?
C64 N2 C76 110.4(4) . . ?
C70 N2 K1 107.6(3) . . ?
C70 N2 C76 110.8(4) . . ?
C76 N2 K1 108.7(3) . . ?
N1 C59 H59A 108.5 . . ?
N1 C59 H59B 108.5 . . ?
N1 C59 C60 115.1(6) . . ?
H59A C59 H59B 107.5 . . ?
C60 C59 H59A 108.5 . . ?
C60 C59 H59B 108.5 . . ?
O10 C60 C59 109.2(5) . . ?
O10 C60 H60A 109.8 . . ?
O10 C60 H60B 109.8 . . ?
C59 C60 H60A 109.8 . . ?
C59 C60 H60B 109.8 . . ?
H60A C60 H60B 108.3 . . ?
O10 C61 H61A 109.7 . . ?
O10 C61 H61B 109.7 . . ?
O10 C61 C62 110.0(5) . . ?
H61A C61 H61B 108.2 . . ?
C62 C61 H61A 109.7 . . ?
C62 C61 H61B 109.7 . . ?
O11 C62 C61 108.8(5) . . ?
O11 C62 H62A 109.9 . . ?
O11 C62 H62B 109.9 . . ?
C61 C62 H62A 109.9 . . ?
C61 C62 H62B 109.9 . . ?
H62A C62 H62B 108.3 . . ?
O11 C63 H63A 109.8 . . ?
O11 C63 H63B 109.8 . . ?
O11 C63 C64 109.5(5) . . ?
H63A C63 H63B 108.2 . . ?
C64 C63 H63A 109.8 . . ?
C64 C63 H63B 109.8 . . ?
N2 C64 C63 115.4(5) . . ?
N2 C64 H64A 108.4 . . ?
N2 C64 H64B 108.4 . . ?
C63 C64 H64A 108.4 . . ?
C63 C64 H64B 108.4 . . ?
H64A C64 H64B 107.5 . . ?
N1 C65 H65A 108.6 . . ?
N1 C65 H65B 108.6 . . ?
N1 C65 C66 114.6(6) . . ?
H65A C65 H65B 107.6 . . ?
C66 C65 H65A 108.6 . . ?
C66 C65 H65B 108.6 . . ?
O12 C66 C65 109.1(6) . . ?
O12 C66 H66A 109.9 . . ?
O12 C66 H66B 109.9 . . ?
C65 C66 H66A 109.9 . . ?
C65 C66 H66B 109.9 . . ?
H66A C66 H66B 108.3 . . ?
O12 C67 H67A 110.0 . . ?
O12 C67 H67B 110.0 . . ?
O12 C67 C68 108.5(5) . . ?
H67A C67 H67B 108.4 . . ?
C68 C67 H67A 110.0 . . ?
C68 C67 H67B 110.0 . . ?
O13 C68 C67 108.7(5) . . ?
O13 C68 H68A 109.9 . . ?
O13 C68 H68B 109.9 . . ?
C67 C68 H68A 109.9 . . ?
C67 C68 H68B 109.9 . . ?
H68A C68 H68B 108.3 . . ?
O13 C69 H69A 109.9 . . ?
O13 C69 H69B 109.9 . . ?
O13 C69 C70 109.0(5) . . ?
H69A C69 H69B 108.3 . . ?
C70 C69 H69A 109.9 . . ?
C70 C69 H69B 109.9 . . ?
N2 C70 C69 114.7(5) . . ?
N2 C70 H70A 108.6 . . ?
N2 C70 H70B 108.6 . . ?
C69 C70 H70A 108.6 . . ?
C69 C70 H70B 108.6 . . ?
H70A C70 H70B 107.6 . . ?
N1 C71 H71A 109.0 . . ?
N1 C71 H71B 109.0 . . ?
N1 C71 C72 112.8(6) . . ?
H71A C71 H71B 107.8 . . ?
C72 C71 H71A 109.0 . . ?
C72 C71 H71B 109.0 . . ?
O14 C72 C71 109.6(5) . . ?
O14 C72 H72A 109.7 . . ?
O14 C72 H72B 109.7 . . ?
C71 C72 H72A 109.7 . . ?
C71 C72 H72B 109.7 . . ?
H72A C72 H72B 108.2 . . ?
O14 C73 H73A 109.9 . . ?
O14 C73 H73B 109.9 . . ?
O14 C73 C74 109.1(5) . . ?
H73A C73 H73B 108.3 . . ?
C74 C73 H73A 109.9 . . ?
C74 C73 H73B 109.9 . . ?
O15 C74 C73 109.2(5) . . ?
O15 C74 H74A 109.8 . . ?
O15 C74 H74B 109.8 . . ?
C73 C74 H74A 109.8 . . ?
C73 C74 H74B 109.8 . . ?
H74A C74 H74B 108.3 . . ?
O15 C75 H75A 109.7 . . ?
O15 C75 H75B 109.7 . . ?
O15 C75 C76 109.9(5) . . ?
H75A C75 H75B 108.2 . . ?
C76 C75 H75A 109.7 . . ?
C76 C75 H75B 109.7 . . ?
N2 C76 C75 113.8(5) . . ?
N2 C76 H76A 108.8 . . ?
N2 C76 H76B 108.8 . . ?
C75 C76 H76A 108.8 . . ?
C75 C76 H76B 108.8 . . ?
H76A C76 H76B 107.7 . . ?
C79 O16 C78 111.2(7) . . ?
H77A C77 H77B 109.5 . . ?
H77A C77 H77C 109.5 . . ?
H77B C77 H77C 109.5 . . ?
C78 C77 H77A 109.5 . . ?
C78 C77 H77B 109.5 . . ?
C78 C77 H77C 109.5 . . ?
O16 C78 C77 112.1(7) . . ?
O16 C78 H78A 109.2 . . ?
O16 C78 H78B 109.2 . . ?
C77 C78 H78A 109.2 . . ?
C77 C78 H78B 109.2 . . ?
H78A C78 H78B 107.9 . . ?
O16 C79 H79A 110.2 . . ?
O16 C79 H79B 110.2 . . ?
O16 C79 C80 107.5(8) . . ?
H79A C79 H79B 108.5 . . ?
C80 C79 H79A 110.2 . . ?
C80 C79 H79B 110.2 . . ?
C79 C80 H80A 109.5 . . ?
C79 C80 H80B 109.5 . . ?
C79 C80 H80C 109.5 . . ?
H80A C80 H80B 109.5 . . ?
H80A C80 H80C 109.5 . . ?
H80B C80 H80C 109.5 . . ?
C82 O17 C83 110.7(5) . . ?
H81A C81 H81B 109.5 . . ?
H81A C81 H81C 109.5 . . ?
H81B C81 H81C 109.5 . . ?
C82 C81 H81A 109.5 . . ?
C82 C81 H81B 109.5 . . ?
C82 C81 H81C 109.5 . . ?
O17 C82 C81 110.6(6) . . ?
O17 C82 H82A 109.5 . . ?
O17 C82 H82B 109.5 . . ?
C81 C82 H82A 109.5 . . ?
C81 C82 H82B 109.5 . . ?
H82A C82 H82B 108.1 . . ?
O17 C83 H83A 110.0 . . ?
O17 C83 H83B 110.0 . . ?
O17 C83 C84 108.5(5) . . ?
H83A C83 H83B 108.4 . . ?
C84 C83 H83A 110.0 . . ?
C84 C83 H83B 110.0 . . ?
C83 C84 H84A 109.5 . . ?
C83 C84 H84B 109.5 . . ?
C83 C84 H84C 109.5 . . ?
H84A C84 H84B 109.5 . . ?
H84A C84 H84C 109.5 . . ?
H84B C84 H84C 109.5 . . ?

loop_
_geom_bond_atom_site_label_1
_geom_bond_atom_site_label_2
_geom_bond_distance
_geom_bond_site_symmetry_2
_geom_bond_publ_flag
Ce1 O1 2.257(3) . ?
Ce1 O4 2.264(3) . ?
Ce1 O7 2.254(3) . ?
Ce1 O18 2.583(3) . ?
Ce1 C1 2.928(4) . ?
Ce1 C2 2.892(4) . ?
Ce1 C3 2.968(4) . ?
Ce1 C4 2.971(4) . ?
Ce1 C5 2.917(4) . ?
Ce1 C6 2.920(4) . ?
Ce2 O1 2.335(5) . ?
Ce2 O4 2.403(5) . ?
Ce2 O7 2.343(5) . ?
Ce2 O18 1.341(6) . ?
Si1 O1 1.586(3) . ?
Si1 O2 1.645(3) . ?
Si1 O3 1.636(4) . ?
Si1 C12 1.888(5) . ?
Si2 O4 1.590(3) . ?
Si2 O5 1.634(3) . ?
Si2 O6 1.642(4) . ?
Si2 C29 1.885(5) . ?
Si3 O7 1.588(3) . ?
Si3 O8 1.650(4) . ?
Si3 O9 1.642(3) . ?
Si3 C46 1.882(5) . ?
O2 C13 1.441(7) . ?
O3 C17 1.450(6) . ?
O5 C30 1.430(7) . ?
O6 C34 1.437(6) . ?
O8 C47 1.430(7) . ?
O9 C51 1.440(6) . ?
O18 C55 1.478(8) . ?
O18 C58 1.391(9) . ?
C1 C2 1.425(6) . ?
C1 C6 1.396(6) . ?
C1 C7 1.489(6) . ?
C2 H2 0.9500 . ?
C2 C3 1.419(6) . ?
C3 C4 1.382(6) . ?
C3 C24 1.487(6) . ?
C4 H4 0.9500 . ?
C4 C5 1.439(6) . ?
C5 C6 1.428(6) . ?
C5 C41 1.468(6) . ?
C6 H6 0.9500 . ?
C7 C8 1.395(6) . ?
C7 C12 1.419(6) . ?
C8 H8 0.9500 . ?
C8 C9 1.391(6) . ?
C9 H9 0.9500 . ?
C9 C10 1.374(7) . ?
C10 H10 0.9500 . ?
C10 C11 1.386(7) . ?
C11 H11 0.9500 . ?
C11 C12 1.391(6) . ?
C13 C14 1.515(9) . ?
C13 C15 1.515(8) . ?
C13 C16 1.514(8) . ?
C14 H14A 0.9800 . ?
C14 H14B 0.9800 . ?
C14 H14C 0.9800 . ?
C15 H15A 0.9800 . ?
C15 H15B 0.9800 . ?
C15 H15C 0.9800 . ?
C16 H16A 0.9800 . ?
C16 H16B 0.9800 . ?
C16 H16C 0.9800 . ?
C17 C18 1.515(8) . ?
C17 C19 1.538(8) . ?
C17 C20 1.503(8) . ?
C17 C21 1.540(14) . ?
C17 C22 1.524(14) . ?
C17 C23 1.528(13) . ?
C18 H18A 0.9800 . ?
C18 H18B 0.9800 . ?
C18 H18C 0.9800 . ?
C19 H19A 0.9800 . ?
C19 H19B 0.9800 . ?
C19 H19C 0.9800 . ?
C20 H20A 0.9800 . ?
C20 H20B 0.9800 . ?
C20 H20C 0.9800 . ?
C21 H21A 0.9800 . ?
C21 H21B 0.9800 . ?
C21 H21C 0.9800 . ?
C22 H22A 0.9800 . ?
C22 H22B 0.9800 . ?
C22 H22C 0.9800 . ?
C23 H23A 0.9800 . ?
C23 H23B 0.9800 . ?
C23 H23C 0.9800 . ?
C24 C25 1.395(7) . ?
C24 C29 1.413(6) . ?
C25 H25 0.9500 . ?
C25 C26 1.374(7) . ?
C26 H26 0.9500 . ?
C26 C27 1.400(8) . ?
C27 H27 0.9500 . ?
C27 C28 1.378(7) . ?
C28 H28 0.9500 . ?
C28 C29 1.402(7) . ?
C30 C31 1.513(11) . ?
C30 C32 1.491(10) . ?
C30 C33 1.525(10) . ?
C31 H31A 0.9800 . ?
C31 H31B 0.9800 . ?
C31 H31C 0.9800 . ?
C32 H32A 0.9800 . ?
C32 H32B 0.9800 . ?
C32 H32C 0.9800 . ?
C33 H33A 0.9800 . ?
C33 H33B 0.9800 . ?
C33 H33C 0.9800 . ?
C34 C35 1.504(11) . ?
C34 C36 1.546(11) . ?
C34 C37 1.532(10) . ?
C34 C38 1.538(9) . ?
C34 C39 1.522(8) . ?
C34 C40 1.486(9) . ?
C35 H35A 0.9800 . ?
C35 H35B 0.9800 . ?
C35 H35C 0.9800 . ?
C36 H36A 0.9800 . ?
C36 H36B 0.9800 . ?
C36 H36C 0.9800 . ?
C37 H37A 0.9800 . ?
C37 H37B 0.9800 . ?
C37 H37C 0.9800 . ?
C38 H38A 0.9800 . ?
C38 H38B 0.9800 . ?
C38 H38C 0.9800 . ?
C39 H39A 0.9800 . ?
C39 H39B 0.9800 . ?
C39 H39C 0.9800 . ?
C40 H40A 0.9800 . ?
C40 H40B 0.9800 . ?
C40 H40C 0.9800 . ?
C41 C42 1.409(6) . ?
C41 C46 1.412(7) . ?
C42 H42 0.9500 . ?
C42 C43 1.385(7) . ?
C43 H43 0.9500 . ?
C43 C44 1.368(8) . ?
C44 H44 0.9500 . ?
C44 C45 1.395(8) . ?
C45 H45 0.9500 . ?
C45 C46 1.404(7) . ?
C47 C48 1.515(11) . ?
C47 C49 1.516(11) . ?
C47 C50 1.506(9) . ?
C48 H48A 0.9800 . ?
C48 H48B 0.9800 . ?
C48 H48C 0.9800 . ?
C49 H49A 0.9800 . ?
C49 H49B 0.9800 . ?
C49 H49C 0.9800 . ?
C50 H50A 0.9800 . ?
C50 H50B 0.9800 . ?
C50 H50C 0.9800 . ?
C51 C52 1.515(7) . ?
C51 C53 1.515(7) . ?
C51 C54 1.518(7) . ?
C52 H52A 0.9800 . ?
C52 H52B 0.9800 . ?
C52 H52C 0.9800 . ?
C53 H53A 0.9800 . ?
C53 H53B 0.9800 . ?
C53 H53C 0.9800 . ?
C54 H54A 0.9800 . ?
C54 H54B 0.9800 . ?
C54 H54C 0.9800 . ?
C55 H55A 0.9900 . ?
C55 H55B 0.9900 . ?
C55 C56 1.492(11) . ?
C56 H56A 0.9900 . ?
C56 H56B 0.9900 . ?
C56 C57 1.420(14) . ?
C57 H57A 0.9900 . ?
C57 H57B 0.9900 . ?
C57 C58 1.507(13) . ?
C58 H58A 0.9900 . ?
C58 H58B 0.9900 . ?
K1 O10 2.843(4) . ?
K1 O11 2.827(4) . ?
K1 O12 2.859(4) . ?
K1 O13 2.825(4) . ?
K1 O14 2.830(4) . ?
K1 O15 2.765(4) . ?
K1 N1 2.923(5) . ?
K1 N2 2.958(4) . ?
O10 C60 1.427(7) . ?
O10 C61 1.395(8) . ?
O11 C62 1.421(6) . ?
O11 C63 1.419(7) . ?
O12 C66 1.417(8) . ?
O12 C67 1.419(8) . ?
O13 C68 1.409(7) . ?
O13 C69 1.420(7) . ?
O14 C72 1.412(7) . ?
O14 C73 1.435(7) . ?
O15 C74 1.411(7) . ?
O15 C75 1.429(7) . ?
N1 C59 1.461(9) . ?
N1 C65 1.478(9) . ?
N1 C71 1.466(8) . ?
N2 C64 1.460(7) . ?
N2 C70 1.460(7) . ?
N2 C76 1.471(7) . ?
C59 H59A 0.9900 . ?
C59 H59B 0.9900 . ?
C59 C60 1.483(11) . ?
C60 H60A 0.9900 . ?
C60 H60B 0.9900 . ?
C61 H61A 0.9900 . ?
C61 H61B 0.9900 . ?
C61 C62 1.495(9) . ?
C62 H62A 0.9900 . ?
C62 H62B 0.9900 . ?
C63 H63A 0.9900 . ?
C63 H63B 0.9900 . ?
C63 C64 1.502(9) . ?
C64 H64A 0.9900 . ?
C64 H64B 0.9900 . ?
C65 H65A 0.9900 . ?
C65 H65B 0.9900 . ?
C65 C66 1.516(10) . ?
C66 H66A 0.9900 . ?
C66 H66B 0.9900 . ?
C67 H67A 0.9900 . ?
C67 H67B 0.9900 . ?
C67 C68 1.496(9) . ?
C68 H68A 0.9900 . ?
C68 H68B 0.9900 . ?
C69 H69A 0.9900 . ?
C69 H69B 0.9900 . ?
C69 C70 1.488(8) . ?
C70 H70A 0.9900 . ?
C70 H70B 0.9900 . ?
C71 H71A 0.9900 . ?
C71 H71B 0.9900 . ?
C71 C72 1.500(10) . ?
C72 H72A 0.9900 . ?
C72 H72B 0.9900 . ?
C73 H73A 0.9900 . ?
C73 H73B 0.9900 . ?
C73 C74 1.491(10) . ?
C74 H74A 0.9900 . ?
C74 H74B 0.9900 . ?
C75 H75A 0.9900 . ?
C75 H75B 0.9900 . ?
C75 C76 1.482(8) . ?
C76 H76A 0.9900 . ?
C76 H76B 0.9900 . ?
O16 C78 1.457(8) . ?
O16 C79 1.380(9) . ?
C77 H77A 0.9800 . ?
C77 H77B 0.9800 . ?
C77 H77C 0.9800 . ?
C77 C78 1.462(10) . ?
C78 H78A 0.9900 . ?
C78 H78B 0.9900 . ?
C79 H79A 0.9900 . ?
C79 H79B 0.9900 . ?
C79 C80 1.539(12) . ?
C80 H80A 0.9800 . ?
C80 H80B 0.9800 . ?
C80 H80C 0.9800 . ?
O17 C82 1.397(8) . ?
O17 C83 1.418(8) . ?
C81 H81A 0.9800 . ?
C81 H81B 0.9800 . ?
C81 H81C 0.9800 . ?
C81 C82 1.483(11) . ?
C82 H82A 0.9900 . ?
C82 H82B 0.9900 . ?
C83 H83A 0.9900 . ?
C83 H83B 0.9900 . ?
C83 C84 1.505(10) . ?
C84 H84A 0.9800 . ?
C84 H84B 0.9800 . ?
C84 H84C 0.9800 . ?

loop_
_geom_torsion_atom_site_label_1
_geom_torsion_atom_site_label_2
_geom_torsion_atom_site_label_3
_geom_torsion_atom_site_label_4
_geom_torsion
_geom_torsion_site_symmetry_1
_geom_torsion_site_symmetry_2
_geom_torsion_site_symmetry_3
_geom_torsion_site_symmetry_4
_geom_torsion_publ_flag
Ce1 O18 C55 C56 160.7(7) . . . . ?
Ce1 O18 C58 C57 -177.1(6) . . . . ?
Ce1 C1 C2 C3 -69.0(4) . . . . ?
Ce1 C1 C6 C5 63.2(4) . . . . ?
Ce1 C1 C7 C8 145.2(3) . . . . ?
Ce1 C1 C7 C12 -35.3(6) . . . . ?
Ce1 C2 C3 C4 -63.0(3) . . . . ?
Ce1 C2 C3 C24 118.2(3) . . . . ?
Ce1 C3 C4 C5 -60.8(4) . . . . ?
Ce1 C3 C24 C25 142.6(3) . . . . ?
Ce1 C3 C24 C29 -35.7(6) . . . . ?
Ce1 C4 C5 C6 -67.3(3) . . . . ?
Ce1 C4 C5 C41 118.9(4) . . . . ?
Ce1 C5 C6 C1 -63.6(4) . . . . ?
Ce1 C5 C41 C42 129.6(4) . . . . ?
Ce1 C5 C41 C46 -52.2(5) . . . . ?
Ce2 O18 C55 C56 159.0(7) . . . . ?
Ce2 O18 C58 C57 -174.1(7) . . . . ?
Si1 O2 C13 C14 44.2(7) . . . . ?
Si1 O2 C13 C15 164.5(4) . . . . ?
Si1 O2 C13 C16 -78.0(6) . . . . ?
Si1 O3 C17 C18 77.0(7) . . . . ?
Si1 O3 C17 C19 -166.8(5) . . . . ?
Si1 O3 C17 C20 -47.4(7) . . . . ?
Si1 O3 C17 C21 7.8(17) . . . . ?
Si1 O3 C17 C22 128.0(16) . . . . ?
Si1 O3 C17 C23 -110.9(16) . . . . ?
Si2 O5 C30 C31 -85.3(7) . . . . ?
Si2 O5 C30 C32 36.6(9) . . . . ?
Si2 O5 C30 C33 157.7(6) . . . . ?
Si2 O6 C34 C35 -15.0(9) . . . . ?
Si2 O6 C34 C36 104.4(8) . . . . ?
Si2 O6 C34 C37 -140.2(8) . . . . ?
Si2 O6 C34 C38 -67.0(7) . . . . ?
Si2 O6 C34 C39 52.2(7) . . . . ?
Si2 O6 C34 C40 174.4(6) . . . . ?
Si3 O8 C47 C48 -68.3(8) . . . . ?
Si3 O8 C47 C49 51.2(9) . . . . ?
Si3 O8 C47 C50 174.1(5) . . . . ?
Si3 O9 C51 C52 25.3(6) . . . . ?
Si3 O9 C51 C53 146.9(4) . . . . ?
Si3 O9 C51 C54 -96.2(5) . . . . ?
O1 Ce2 O18 C55 -53.3(5) . . . . ?
O1 Ce2 O18 C58 105.8(8) . . . . ?
O1 Si1 O2 C13 24.6(5) . . . . ?
O1 Si1 O3 C17 58.4(5) . . . . ?
O1 Si1 C12 C7 40.4(4) . . . . ?
O1 Si1 C12 C11 -138.8(4) . . . . ?
O2 Si1 O1 Ce1 -168.7(3) . . . . ?
O2 Si1 O3 C17 -68.1(4) . . . . ?
O2 Si1 C12 C7 165.7(4) . . . . ?
O2 Si1 C12 C11 -13.5(4) . . . . ?
O3 Si1 O1 Ce1 69.3(3) . . . . ?
O3 Si1 O2 C13 153.1(4) . . . . ?
O3 Si1 C12 C7 -84.9(4) . . . . ?
O3 Si1 C12 C11 95.9(4) . . . . ?
O4 Ce2 O18 C55 -171.1(4) . . . . ?
O4 Ce2 O18 C58 -12.0(9) . . . . ?
O4 Si2 O5 C30 28.0(6) . . . . ?
O4 Si2 O6 C34 57.6(5) . . . . ?
O4 Si2 C29 C24 45.5(5) . . . . ?
O4 Si2 C29 C28 -132.9(4) . . . . ?
O5 Si2 O4 Ce1 -172.1(3) . . . . ?
O5 Si2 O4 Ce2 165.7(9) . . . . ?
O5 Si2 O6 C34 -68.4(4) . . . . ?
O5 Si2 C29 C24 171.0(4) . . . . ?
O5 Si2 C29 C28 -7.4(4) . . . . ?
O6 Si2 O4 Ce1 67.8(3) . . . . ?
O6 Si2 O4 Ce2 45.7(10) . . . . ?
O6 Si2 O5 C30 154.3(6) . . . . ?
O6 Si2 C29 C24 -79.8(4) . . . . ?
O6 Si2 C29 C28 101.9(4) . . . . ?
O7 Ce2 O18 C55 62.8(5) . . . . ?
O7 Ce2 O18 C58 -138.1(8) . . . . ?
O7 Si3 O8 C47 34.9(6) . . . . ?
O7 Si3 O9 C51 47.4(4) . . . . ?
O7 Si3 C46 C41 23.6(4) . . . . ?
O7 Si3 C46 C45 -143.7(4) . . . . ?
O8 Si3 O7 Ce1 -157.4(3) . . . . ?
O8 Si3 O9 C51 -76.3(4) . . . . ?
O8 Si3 C46 C41 146.9(4) . . . . ?
O8 Si3 C46 C45 -20.4(4) . . . . ?
O9 Si3 O7 Ce1 83.8(4) . . . . ?
O9 Si3 O8 C47 160.1(5) . . . . ?
O9 Si3 C46 C41 -102.9(4) . . . . ?
O9 Si3 C46 C45 89.8(4) . . . . ?
O18 C55 C56 C57 23.3(13) . . . . ?
C1 C2 C3 Ce1 68.1(4) . . . . ?
C1 C2 C3 C4 5.1(6) . . . . ?
C1 C2 C3 C24 -173.8(4) . . . . ?
C1 C7 C8 C9 -179.3(4) . . . . ?
C1 C7 C12 Si1 0.1(6) . . . . ?
C1 C7 C12 C11 179.4(4) . . . . ?
C2 C1 C6 Ce1 -63.0(3) . . . . ?
C2 C1 C6 C5 0.2(6) . . . . ?
C2 C1 C7 C8 -123.1(5) . . . . ?
C2 C1 C7 C12 56.4(6) . . . . ?
C2 C3 C4 Ce1 61.2(3) . . . . ?
C2 C3 C4 C5 0.3(6) . . . . ?
C2 C3 C24 C25 56.2(6) . . . . ?
C2 C3 C24 C29 -122.1(5) . . . . ?
C3 C4 C5 Ce1 62.1(4) . . . . ?
C3 C4 C5 C6 -5.2(6) . . . . ?
C3 C4 C5 C41 -179.0(4) . . . . ?
C3 C24 C25 C26 -177.1(5) . . . . ?
C3 C24 C29 Si2 -1.5(6) . . . . ?
C3 C24 C29 C28 176.9(4) . . . . ?
C4 C3 C24 C25 -122.6(5) . . . . ?
C4 C3 C24 C29 59.1(6) . . . . ?
C4 C5 C6 Ce1 68.5(3) . . . . ?
C4 C5 C6 C1 4.9(6) . . . . ?
C4 C5 C41 C42 34.6(6) . . . . ?
C4 C5 C41 C46 -147.2(4) . . . . ?
C5 C41 C42 C43 173.6(4) . . . . ?
C5 C41 C46 Si3 20.8(6) . . . . ?
C5 C41 C46 C45 -172.1(4) . . . . ?
C6 C1 C2 Ce1 63.7(3) . . . . ?
C6 C1 C2 C3 -5.3(6) . . . . ?
C6 C1 C7 C8 53.1(6) . . . . ?
C6 C1 C7 C12 -127.4(5) . . . . ?
C6 C5 C41 C42 -139.0(4) . . . . ?
C6 C5 C41 C46 39.2(6) . . . . ?
C7 C1 C2 Ce1 -120.1(4) . . . . ?
C7 C1 C2 C3 170.9(4) . . . . ?
C7 C1 C6 Ce1 120.7(4) . . . . ?
C7 C1 C6 C5 -176.1(4) . . . . ?
C7 C8 C9 C10 -0.8(8) . . . . ?
C8 C7 C12 Si1 179.6(3) . . . . ?
C8 C7 C12 C11 -1.1(6) . . . . ?
C8 C9 C10 C11 0.2(8) . . . . ?
C9 C10 C11 C12 -0.2(8) . . . . ?
C10 C11 C12 Si1 180.0(4) . . . . ?
C10 C11 C12 C7 0.7(7) . . . . ?
C12 Si1 O1 Ce1 -47.1(4) . . . . ?
C12 Si1 O2 C13 -99.9(5) . . . . ?
C12 Si1 O3 C17 -179.2(4) . . . . ?
C12 C7 C8 C9 1.2(7) . . . . ?
C24 C3 C4 Ce1 -120.1(4) . . . . ?
C24 C3 C4 C5 179.1(4) . . . . ?
C24 C25 C26 C27 0.8(8) . . . . ?
C25 C24 C29 Si2 -179.8(4) . . . . ?
C25 C24 C29 C28 -1.4(7) . . . . ?
C25 C26 C27 C28 -2.8(8) . . . . ?
C26 C27 C28 C29 2.7(8) . . . . ?
C27 C28 C29 Si2 177.9(4) . . . . ?
C27 C28 C29 C24 -0.6(7) . . . . ?
C29 Si2 O4 Ce1 -51.5(4) . . . . ?
C29 Si2 O4 Ce2 -73.7(10) . . . . ?
C29 Si2 O5 C30 -95.6(6) . . . . ?
C29 Si2 O6 C34 -179.3(4) . . . . ?
C29 C24 C25 C26 1.3(7) . . . . ?
C41 C5 C6 Ce1 -117.6(4) . . . . ?
C41 C5 C6 C1 178.8(4) . . . . ?
C41 C42 C43 C44 -0.4(8) . . . . ?
C42 C41 C46 Si3 -161.0(3) . . . . ?
C42 C41 C46 C45 6.1(6) . . . . ?
C42 C43 C44 C45 3.9(8) . . . . ?
C43 C44 C45 C46 -2.2(8) . . . . ?
C44 C45 C46 Si3 165.3(4) . . . . ?
C44 C45 C46 C41 -2.9(7) . . . . ?
C46 Si3 O7 Ce1 -38.0(4) . . . . ?
C46 Si3 O8 C47 -87.5(5) . . . . ?
C46 Si3 O9 C51 171.8(4) . . . . ?
C46 C41 C42 C43 -4.6(7) . . . . ?
C55 O18 C58 C57 -13.9(11) . . . . ?
C55 C56 C57 C58 -31.1(14) . . . . ?
C56 C57 C58 O18 28.2(14) . . . . ?
C58 O18 C55 C56 -5.0(10) . . . . ?
K1 O10 C60 C59 -35.6(7) . . . . ?
K1 O10 C61 C62 55.0(5) . . . . ?
K1 O11 C62 C61 36.0(6) . . . . ?
K1 O11 C63 C64 -50.4(6) . . . . ?
K1 O12 C66 C65 -43.6(8) . . . . ?
K1 O12 C67 C68 50.5(6) . . . . ?
K1 O13 C68 C67 47.5(7) . . . . ?
K1 O13 C69 C70 -44.1(6) . . . . ?
K1 O14 C72 C71 -44.5(7) . . . . ?
K1 O14 C73 C74 52.5(6) . . . . ?
K1 O15 C74 C73 45.0(6) . . . . ?
K1 O15 C75 C76 -43.1(6) . . . . ?
K1 N1 C59 C60 -56.2(6) . . . . ?
K1 N1 C65 C66 -46.9(8) . . . . ?
K1 N1 C71 C72 -47.5(7) . . . . ?
K1 N2 C64 C63 -39.6(7) . . . . ?
K1 N2 C70 C69 -49.7(5) . . . . ?
K1 N2 C76 C75 -46.7(6) . . . . ?
O10 C61 C62 O11 -59.7(6) . . . . ?
O11 C63 C64 N2 61.8(8) . . . . ?
O12 C67 C68 O13 -64.8(8) . . . . ?
O13 C69 C70 N2 65.4(6) . . . . ?
O14 C73 C74 O15 -65.8(6) . . . . ?
O15 C75 C76 N2 61.2(7) . . . . ?
N1 C59 C60 O10 64.8(7) . . . . ?
N1 C65 C66 O12 62.2(9) . . . . ?
N1 C71 C72 O14 62.7(8) . . . . ?
C59 N1 C65 C66 69.3(8) . . . . ?
C59 N1 C71 C72 -165.2(6) . . . . ?
C60 O10 C61 C62 -167.8(5) . . . . ?
C61 O10 C60 C59 -171.3(5) . . . . ?
C62 O11 C63 C64 169.4(5) . . . . ?
C63 O11 C62 C61 174.7(5) . . . . ?
C64 N2 C70 C69 -169.3(5) . . . . ?
C64 N2 C76 C75 74.5(6) . . . . ?
C65 N1 C59 C60 -174.9(6) . . . . ?
C65 N1 C71 C72 73.5(7) . . . . ?
C66 O12 C67 C68 -174.0(6) . . . . ?
C67 O12 C66 C65 -177.7(6) . . . . ?
C68 O13 C69 C70 176.3(6) . . . . ?
C69 O13 C68 C67 -172.7(6) . . . . ?
C70 N2 C64 C63 78.3(7) . . . . ?
C70 N2 C76 C75 -164.8(5) . . . . ?
C71 N1 C59 C60 64.2(7) . . . . ?
C71 N1 C65 C66 -168.4(6) . . . . ?
C72 O14 C73 C74 -173.1(5) . . . . ?
C73 O14 C72 C71 -175.6(5) . . . . ?
C74 O15 C75 C76 175.3(5) . . . . ?
C75 O15 C74 C73 -172.1(5) . . . . ?
C76 N2 C64 C63 -159.8(6) . . . . ?
C76 N2 C70 C69 69.1(6) . . . . ?
C78 O16 C79 C80 -177.1(7) . . . . ?
C79 O16 C78 C77 -56.9(9) . . . . ?
C82 O17 C83 C84 -179.7(6) . . . . ?
C83 O17 C82 C81 -176.5(6) . . . . ?

loop_
_exptl_oxdiff_crystal_face_indexfrac_h
_exptl_oxdiff_crystal_face_indexfrac_k
_exptl_oxdiff_crystal_face_indexfrac_l
_exptl_oxdiff_crystal_face_x
_exptl_oxdiff_crystal_face_y
_exptl_oxdiff_crystal_face_z
0.0009 1.0025 -1.9998 -0.0409 -0.1088 -0.1194
-2.0022 -0.9987 -0.0022 -0.0441 -0.1200 0.1188
-1.0015 -1.0017 1.9993 -0.0084 0.0590 0.1560
-2.0031 -2.0002 0.9971 0.0036 -0.0757 0.2014
2.0031 2.0002 -0.9971 -0.0036 0.0757 -0.2014
1.0015 1.0017 -1.9993 0.0084 -0.0590 -0.1560
-0.0010 -0.9993 -1.0016 0.0612 -0.0849 0.0088
7.7261 5.0069 -11.7423 0.1877 -0.2725 -0.9437
-0.0010 -1.0003 -0.0012 0.0544 -0.0203 0.0457
0.9996 -1.0001 -1.0011 0.1105 -0.0351 -0.0278
-0.9986 2.0004 1.0023 -0.1649 0.0554 -0.0178
-1.0025 -2.0010 0.9976 0.0528 -0.0259 0.1648
0.9996 -1.0011 -0.0006 0.1037 0.0295 0.0091
-11.3349 6.7430 2.3064 -0.9407 -0.2793 0.1923
11.6758 -6.1335 -2.8185 0.9278 0.2755 -0.2515
-8.3202 -8.1151 8.8151 -0.0276 -0.0088 0.9996
1.0006 -0.0008 0.0005 0.0493 0.0498 -0.0366
2.0003 -1.0030 1.0003 0.1462 0.1439 0.0093
-12.8374 -1.5667 1.3068 -0.5552 -0.5863 0.5899
7.9403 10.5219 0.1165 -0.1832 0.6151 -0.7668
4.5523 8.1462 8.3938 -0.2771 0.9330 -0.2297
-0.9987 2.0015 0.0018 -0.1582 -0.0092 -0.0547
-2.0002 1.0009 1.0006 -0.1598 -0.0148 0.0644
-11.0263 6.8389 0.4658 -0.9182 -0.3808 0.1089
-7.6756 9.7567 -2.8480 -0.8896 -0.3691 -0.2690
-0.9997 1.0022 -0.9998 -0.0969 -0.0941 -0.0459
-1.0007 0.0030 -2.0015 -0.0357 -0.1790 -0.0371
0.9986 -2.0004 -1.0023 0.1649 -0.0554 0.0178
9.1083 -9.7274 -2.7596 0.9968 0.0789 0.0088
10.7343 -7.2094 -0.1022 0.9215 0.3823 -0.0679
-9.3577 9.1029 -0.0247 -0.9561 -0.2837 -0.0736
